data_7062368
loop_
_publ_author_name
'Qian, Wang'
'Liu, Xiao-Lin'
'Tan, Bing-Chang'
'Song, Ying'
'Jiang, Long-Long'
'Wu, Xin-Tao'
'Sheng, Tian-Lu'

_publ_section_title
;
 MMCT energy change in cyanidometal-bridged trinuclear complexes by
 changing the ligand electron donating ability
;
_journal_issue 15
_journal_name_full 'New Journal of Chemistry'
_journal_page_first 7134
_journal_page_last 7142
_journal_paper_doi 10.1039/D2NJ06104J
_journal_volume 47
_journal_year 2023
_chemical_formula_moiety 'C98 H106 Fe2 N6 P4 Ru, 3(C H2 Cl2), 4(F6 P), C4 H10 O'
_chemical_formula_sum 'C105 H122 Cl6 F24 Fe2 N6 O P8 Ru'
_chemical_formula_weight 2613.31
_space_group_crystal_system triclinic
_space_group_IT_number 2
_space_group_name_Hall '-P 1'
_space_group_name_H-M_alt 'P -1'
_atom_sites_solution_hydrogens geom
_atom_sites_solution_primary dual
_audit_creation_date 2022-10-10
_audit_creation_method
;
Olex2 1.3
(compiled 2020.11.12 svn.r5f609507 for OlexSys, GUI svn.r6408)
;
_audit_update_record
;
2022-12-14 deposited with the CCDC.	2023-03-14 downloaded from the CCDC.
;
_cell_angle_alpha 74.0600(10)
_cell_angle_beta 77.9060(10)
_cell_angle_gamma 76.9500(10)
_cell_formula_units_Z 2
_cell_length_a 15.78350(10)
_cell_length_b 16.41900(10)
_cell_length_c 24.0034(2)
_cell_measurement_reflns_used 50312
_cell_measurement_temperature 99.97(10)
_cell_measurement_theta_max 60.0470
_cell_measurement_theta_min 2.4740
_cell_volume 5754.11(8)
_computing_cell_refinement 'CrysAlisPro 1.171.41.98a (Rigaku OD, 2021)'
_computing_data_collection 'CrysAlisPro 1.171.41.98a (Rigaku OD, 2021)'
_computing_data_reduction 'CrysAlisPro 1.171.41.98a (Rigaku OD, 2021)'
_computing_molecular_graphics 'Olex2 1.3 (Dolomanov et al., 2009)'
_computing_publication_material 'Olex2 1.3 (Dolomanov et al., 2009)'
_computing_structure_refinement 'SHELXL 2018/3 (Sheldrick, 2015)'
_computing_structure_solution 'SHELXT 2018/2 (Sheldrick, 2018)'
_diffrn_ambient_environment N~2~
_diffrn_ambient_temperature 99.97(10)
_diffrn_detector 'Hybrid Pixel Array Detector'
_diffrn_detector_area_resol_mean 10.0000
_diffrn_detector_type HyPix
_diffrn_measured_fraction_theta_full 0.999
_diffrn_measured_fraction_theta_max 0.980
_diffrn_measurement_details
;
List of Runs (angles in degrees, time in seconds):

  # Type    Start    End  Width  t~exp~   \w     \q     \k     \f   Frames
#--------------------------------------------------------------------------
  1  \w     74.00 149.00   0.50    0.05    --   76.11  57.00  90.00  150
  2  \w    111.00 146.00   0.50    0.05    --   76.11  57.00 120.00   70
  3  \w     65.00 142.00   0.50    0.05    --   76.11  77.00  60.00  154
  4  \w     62.00 153.00   0.50    0.05    --   76.11  38.00 -30.00  182
  5  \w     85.00 110.00   0.50    0.05    --   76.11 141.00 125.00   50
  6  \w     79.00 150.00   0.50    0.05    --   76.11 125.00 -30.00  142
  7  \w     89.00 114.00   0.50    0.05    --   76.11 129.00 -46.00   50
  8  \w    119.00 150.00   0.50    0.05    --   76.11 125.00-180.00   62
  9  \w     33.00  73.00   0.50    0.05    --   -0.94  57.00 -90.00   80
 10  \w     28.00 111.00   0.50    0.05    --   76.11-129.00-120.00  166
 11  \w     29.00 118.00   0.50    0.05    --   76.11-141.00  67.00  178
 12  \w      3.00  39.00   0.50    0.05    --   -0.94 -99.00   0.00   72
 13  \w     -8.00  19.00   0.50    0.05    --   -0.94 -99.00-150.00   54
 14  \w     -8.00  34.00   0.50    0.05    --   -0.94 -99.00-180.00   84
 15  \w   -152.00 -89.00   0.50    0.05    --  -77.99 -99.00 -90.00  126
 16  \w    -95.00 -68.00   0.50    0.05    --  -77.99-141.00  67.00   54
 17  \w   -118.00 -86.00   0.50    0.05    --  -77.99-125.00 -60.00   64
 18  \w   -111.00 -86.00   0.50    0.05    --  -77.99-129.00-120.00   50
 19  \w    -62.00 -37.00   0.50    0.05    --  -77.99  38.00 -60.00   50
 20  \w    -36.00  -7.00   0.50    0.05    --  -77.99  77.00-150.00   58
 21  \w   -107.00 -15.00   0.50    0.05    --  -77.99  77.00 -30.00  184
 22  \w    -96.00  -8.00   0.50    0.05    --  -77.99  57.00 -30.00  176
 23  \w    -95.00  -8.00   0.50    0.05    --  -77.99  57.00 150.00  174
 24  \w   -107.00 -18.00   0.50    0.05    --  -77.99  77.00 150.00  178
 25  \w   -111.00 -79.00   0.50    0.05    --  -77.99 141.00 125.00   64
 26  \w   -115.00 -22.00   0.50    0.05    --  -77.99 129.00 -46.00  186
 27  \w    -72.00  28.00   0.50    0.05    --   -0.94 -77.00 -60.00  200
 28  \w    -74.00 -39.00   0.50    0.05    --   -0.94 -57.00-150.00   70
;
_diffrn_measurement_device 'four-circle diffractometer'
_diffrn_measurement_device_type 'Synergy Custom(Liquid MetalJet D2+)'
_diffrn_measurement_method '\w scans'
_diffrn_orient_matrix_type 'CrysAlisPro convention (1999,Acta A55,543-557)'
_diffrn_orient_matrix_UB_11 0.0853611000
_diffrn_orient_matrix_UB_12 0.0042619000
_diffrn_orient_matrix_UB_13 -0.0064257000
_diffrn_orient_matrix_UB_21 -0.0055144000
_diffrn_orient_matrix_UB_22 -0.0165960000
_diffrn_orient_matrix_UB_23 0.0583492000
_diffrn_orient_matrix_UB_31 0.0214937000
_diffrn_orient_matrix_UB_32 -0.0844978000
_diffrn_orient_matrix_UB_33 0.0025232000
_diffrn_radiation_monochromator mirror
_diffrn_radiation_probe x-ray
_diffrn_radiation_type 'Ga K\a'
_diffrn_radiation_wavelength 1.3405
_diffrn_reflns_av_R_equivalents 0.0422
_diffrn_reflns_av_unetI/netI 0.0385
_diffrn_reflns_Laue_measured_fraction_full 0.999
_diffrn_reflns_Laue_measured_fraction_max 0.980
_diffrn_reflns_limit_h_max 20
_diffrn_reflns_limit_h_min -20
_diffrn_reflns_limit_k_max 15
_diffrn_reflns_limit_k_min -21
_diffrn_reflns_limit_l_max 30
_diffrn_reflns_limit_l_min -30
_diffrn_reflns_number 84120
_diffrn_reflns_point_group_measured_fraction_full 0.999
_diffrn_reflns_point_group_measured_fraction_max 0.980
_diffrn_reflns_theta_full 53.543
_diffrn_reflns_theta_max 60.088
_diffrn_reflns_theta_min 1.685
_diffrn_source 'micro-focus metaljet'
_exptl_absorpt_coefficient_mu 4.135
_exptl_absorpt_correction_T_max 1.00000
_exptl_absorpt_correction_T_min 0.13170
_exptl_absorpt_correction_type multi-scan
_exptl_absorpt_process_details
;
CrysAlisPro 1.171.41.98a (Rigaku Oxford Diffraction, 2021)
Empirical absorption correction using spherical harmonics,
implemented in SCALE3 ABSPACK scaling algorithm.
;
_exptl_crystal_colour 'clear dark red'
_exptl_crystal_colour_lustre clear
_exptl_crystal_colour_modifier dark
_exptl_crystal_colour_primary red
_exptl_crystal_density_diffrn 1.508
_exptl_crystal_description block
_exptl_crystal_F_000 2672
_exptl_crystal_size_max 0.23
_exptl_crystal_size_mid 0.14
_exptl_crystal_size_min 0.13
_refine_diff_density_max 1.081
_refine_diff_density_min -1.865
_refine_diff_density_rms 0.084
_refine_ls_extinction_method none
_refine_ls_goodness_of_fit_ref 1.028
_refine_ls_hydrogen_treatment constr
_refine_ls_matrix_type full
_refine_ls_number_parameters 1390
_refine_ls_number_reflns 25572
_refine_ls_number_restraints 0
_refine_ls_restrained_S_all 1.028
_refine_ls_R_factor_all 0.0476
_refine_ls_R_factor_gt 0.0429
_refine_ls_shift/su_max 0.004
_refine_ls_shift/su_mean 0.000
_refine_ls_structure_factor_coef Fsqd
_refine_ls_weighting_details 'w=1/[\s^2^(Fo^2^)+(0.0568P)^2^+7.7302P] where P=(Fo^2^+2Fc^2^)/3'
_refine_ls_weighting_scheme calc
_refine_ls_wR_factor_gt 0.1091
_refine_ls_wR_factor_ref 0.1118
_reflns_Friedel_coverage 0.000
_reflns_number_gt 23085
_reflns_number_total 25572
_reflns_threshold_expression 'I > 2\s(I)'
_cod_data_source_file d2nj06104j2.cif
_cod_data_source_block a_CCDC1
_cod_depositor_comments 'Adding full bibliography for 7062365--7062373.cif.'
_cod_original_cell_volume 5754.12(8)
_cod_database_code 7062368
_shelx_shelxl_version_number 2018/3
_chemical_oxdiff_formula 'C H N P F Cl Ru Fe '
_chemical_oxdiff_usercomment 'C H N P F Cl Ru Fe '
_shelx_space_group_comment
;
The symmetry employed for this shelxl refinement is uniquely defined
by the following loop, which should always be used as a source of
symmetry information in preference to the above space-group names.
They are only intended as comments.
;
_shelx_estimated_absorpt_t_max 0.615
_shelx_estimated_absorpt_t_min 0.450
_reflns_odcompleteness_completeness 99.88
_reflns_odcompleteness_iscentric 1
_reflns_odcompleteness_theta 56.82
_olex2_refinement_description
;
1. Fixed Uiso
 At 1.2 times of:
  All C(H) groups, All C(H,H) groups
 At 1.5 times of:
  All C(H,H,H) groups
2.a Ternary CH refined with riding coordinates:
 C03H(H03J), C03I(H03K), C03O(H03S), C03R(H03V)
2.b Secondary CH2 refined with riding coordinates:
 C01V(H01A,H01B), C01X(H01C,H01D), C02I(H02H,H02I), C02W(H02V,H02W), C03V(H3,
 H), C041(H04W,H04X), C042(H04M,H04N), C043(H04O,H04P), C046(H04Y,HG)
2.c Aromatic/amide H refined with riding coordinates:
 C01F(H01F), C01G(H01G), C01H(H01H), C01I(H01I), C01J(H01J), C01K(H01K),
 C01L(H01L), C01M(H01M), C01N(H01N), C01O(H01O), C01R(H01R), C01S(H01S),
 C01W(H01W), C021(H021), C022(H022), C023(H023), C025(H025), C026(H026),
 C027(H027), C028(H028), C029(H029), C02A(H02A), C02B(H02B), C02C(H02C),
 C02D(H02D), C02E(H02E), C02F(H02F), C02G(H02G), C02K(H02K), C02L(H02L),
 C02N(H02N), C02O(H02O), C02P(H02P), C02Q(H02Q), C02R(H02R), C02S(H02S),
 C02U(H02U), C02Y(H02Y), C02Z(H02Z), C030(H030), C032(H032), C033(H033),
 C034(H034), C035(H035), C036(H036), C037(H037), C038(H038), C039(H039),
 C03A(H03A), C03B(H03B), C03C(H03C), C03D(H03D), C03E(H03E), C03F(H03F),
 C03J(H03L), C03K(H03M), C03L(H03N), C03N(H03R), C03P(H03T), C03Q(H03U),
 C03S(H03W), C03T(H03X), C03U(H03Y), C03X(H03)
2.d Idealised Me refined as rotating group:
 C02T(H02J,H02M,H02T), C03G(H03G,H03H,H03I), C03M(H03O,H03P,H03Q), C03W(H03Z,
 HA,HB), C03Y(H1,HC,HD), C03Z(H2,HE,HF), C040(H04A,H04B,H04C), C044(H04Q,H04R,
 H04S), C045(H04D,H04E,H04F), C047(H04G,H04H,H04I), C048(H04T,H04U,H04V),
 C049(H04J,H04K,H04L)
;
_olex2_submission_special_instructions 'No special instructions were received'
_oxdiff_exptl_absorpt_empirical_details
;
Empirical correction (ABSPACK) includes:
- Absorption correction using spherical harmonics
- Frame scaling
;
_oxdiff_exptl_absorpt_empirical_full_max 6.116
_oxdiff_exptl_absorpt_empirical_full_min 0.565

loop_
_space_group_symop_operation_xyz
'x, y, z'
'-x, -y, -z'

loop_
_atom_site_label
_atom_site_type_symbol
_atom_site_fract_x
_atom_site_fract_y
_atom_site_fract_z
_atom_site_U_iso_or_equiv
_atom_site_adp_type
_atom_site_occupancy
_atom_site_site_symmetry_order
_atom_site_calc_flag
_atom_site_refinement_flags_posn
_atom_site_refinement_flags_adp
_atom_site_refinement_flags_occupancy
_atom_site_disorder_assembly
_atom_site_disorder_group
Ru1 Ru 0.23347(2) 0.71000(2) 0.73396(2) 0.01193(5) Uani 1 1 d . . . . .
Fe1 Fe 0.51770(2) 0.56626(2) 0.63002(2) 0.01221(7) Uani 1 1 d . . . . .
Fe2 Fe -0.07967(2) 0.77419(2) 0.83836(2) 0.01259(7) Uani 1 1 d . . . . .
P1 P 0.55249(4) 0.48350(4) 0.71739(2) 0.01411(11) Uani 1 1 d . . . . .
P2 P 0.60831(4) 0.64685(4) 0.64193(3) 0.01435(11) Uani 1 1 d . . . . .
P4 P -0.11381(4) 0.88015(4) 0.75947(2) 0.01385(11) Uani 1 1 d . . . . .
P3 P -0.07113(4) 0.88603(4) 0.87329(3) 0.01487(11) Uani 1 1 d . . . . .
Cl08 Cl 0.26865(5) 0.68381(5) 0.46441(3) 0.03411(15) Uani 1 1 d . . . . .
P009 P 0.55083(4) 0.74366(5) 0.84633(3) 0.02411(14) Uani 1 1 d . . . . .
P00A P 0.00141(5) 1.16596(4) 0.61348(3) 0.02714(15) Uani 1 1 d . . . . .
P00B P 0.50492(5) 0.79368(4) 0.39775(3) 0.02163(13) Uani 1 1 d . . . . .
Cl0C Cl 0.54872(5) 0.45555(5) 0.92109(3) 0.03776(17) Uani 1 1 d . . . . .
P00D P 0.07052(5) 0.37075(5) 0.90419(3) 0.02516(14) Uani 1 1 d . . . . .
Cl0E Cl -0.12710(5) 1.15977(5) 0.88380(4) 0.03879(17) Uani 1 1 d . . . . .
Cl0F Cl 0.14923(6) 0.56120(6) 0.51231(4) 0.0491(2) Uani 1 1 d . . . . .
Cl0G Cl 0.68015(6) 0.29969(6) 0.94275(5) 0.0538(2) Uani 1 1 d . . . . .
Cl00 Cl 0.05389(11) 1.15388(10) 0.82761(9) 0.1267(8) Uani 1 1 d . . . . .
F00I F 0.61107(11) 0.76455(12) 0.88444(7) 0.0320(4) Uani 1 1 d . . . . .
F00J F 0.61793(12) 0.77569(12) 0.78799(7) 0.0347(4) Uani 1 1 d . . . . .
F00K F 0.15688(11) 0.35189(12) 0.93404(8) 0.0356(4) Uani 1 1 d . . . . .
F00L F 0.01708(13) 1.06379(11) 0.62207(8) 0.0411(5) Uani 1 1 d . . . . .
F00M F 0.49223(12) 0.72296(13) 0.80690(9) 0.0398(4) Uani 1 1 d . . . . .
F00N F 0.02744(12) 0.30354(12) 0.95793(8) 0.0385(4) Uani 1 1 d . . . . .
F00O F 0.49487(13) 0.83803(13) 0.84017(10) 0.0477(5) Uani 1 1 d . . . . .
F00P F -0.10133(12) 1.17059(12) 0.61423(10) 0.0462(5) Uani 1 1 d . . . . .
F00Q F 0.56212(13) 0.69915(12) 0.40987(8) 0.0426(5) Uani 1 1 d . . . . .
F00R F 0.44425(14) 0.88653(11) 0.38649(9) 0.0425(5) Uani 1 1 d . . . . .
F00S F 0.60824(15) 0.64878(12) 0.85159(9) 0.0445(5) Uani 1 1 d . . . . .
F00T F 0.01817(14) 1.17781(13) 0.54419(8) 0.0459(5) Uani 1 1 d . . . . .
F00U F 0.43239(13) 0.75648(12) 0.37877(10) 0.0449(5) Uani 1 1 d . . . . .
F00V F 0.10370(13) 1.16108(13) 0.61199(9) 0.0458(5) Uani 1 1 d . . . . .
F00W F -0.01618(14) 0.38920(12) 0.87478(9) 0.0444(5) Uani 1 1 d . . . . .
F00X F -0.01577(13) 1.26820(11) 0.60468(9) 0.0443(5) Uani 1 1 d . . . . .
F00Y F -0.01682(16) 1.15424(13) 0.68266(8) 0.0527(6) Uani 1 1 d . . . . .
N5 N 0.25237(13) 0.63647(12) 0.81869(9) 0.0148(4) Uani 1 1 d . . . . .
N6 N 0.18570(13) 0.61420(12) 0.71323(8) 0.0142(4) Uani 1 1 d . . . . .
N4 N 0.27920(13) 0.80948(12) 0.75197(9) 0.0148(4) Uani 1 1 d . . . . .
N2 N 0.03777(13) 0.76076(12) 0.79618(8) 0.0145(4) Uani 1 1 d . . . . .
N3 N 0.22059(12) 0.79505(12) 0.65104(8) 0.0146(4) Uani 1 1 d . . . . .
N1 N 0.41667(13) 0.62366(12) 0.67244(8) 0.0142(4) Uani 1 1 d . . . . .
F015 F 0.48610(15) 0.70957(16) 0.90433(9) 0.0567(6) Uani 1 1 d . . . . .
F016 F 0.02956(14) 0.44559(14) 0.93734(12) 0.0541(6) Uani 1 1 d . . . . .
F017 F 0.45488(15) 0.77519(14) 0.46383(8) 0.0521(6) Uani 1 1 d . . . . .
F018 F 0.55096(17) 0.81124(14) 0.33149(9) 0.0566(6) Uani 1 1 d . . . . .
F019 F 0.11314(14) 0.29624(17) 0.87107(11) 0.0602(7) Uani 1 1 d . . . . .
O01A O 0.52860(15) 0.17620(15) 0.91533(11) 0.0414(5) Uani 1 1 d . . . . .
F01B F 0.57549(15) 0.82909(17) 0.41734(13) 0.0659(7) Uani 1 1 d . . . . .
F01C F 0.11425(18) 0.43751(17) 0.85058(9) 0.0689(8) Uani 1 1 d . . . . .
C2 C 0.10841(15) 0.74911(14) 0.77074(10) 0.0138(4) Uani 1 1 d . . . . .
C1 C 0.35345(15) 0.65731(14) 0.69774(10) 0.0137(4) Uani 1 1 d . . . . .
C01F C 0.60109(16) 0.51266(16) 0.56533(10) 0.0177(5) Uani 1 1 d . . . . .
H01F H 0.662169 0.492645 0.566681 0.021 Uiso 1 1 calc R U . . .
C01G C -0.15843(18) 0.87906(17) 0.98703(11) 0.0224(5) Uani 1 1 d . . . . .
H01G H -0.111743 0.832841 0.997506 0.027 Uiso 1 1 calc R U . . .
C01H C 0.50796(17) 0.79702(16) 0.58347(11) 0.0211(5) Uani 1 1 d . . . . .
H01H H 0.484507 0.760018 0.568846 0.025 Uiso 1 1 calc R U . . .
C01I C 0.21934(16) 0.52987(15) 0.73061(10) 0.0170(5) Uani 1 1 d . . . . .
H01I H 0.265765 0.513683 0.753249 0.020 Uiso 1 1 calc R U . . .
C01J C 0.56098(17) 0.59799(16) 0.53907(10) 0.0195(5) Uani 1 1 d . . . . .
H01J H 0.590510 0.644799 0.519230 0.023 Uiso 1 1 calc R U . . .
C01K C 0.23503(18) 0.84833(17) 0.79476(12) 0.0244(5) Uani 1 1 d . . . . .
H01K H 0.189342 0.823037 0.821672 0.029 Uiso 1 1 calc R U . . .
C01L C 0.19744(16) 0.94231(15) 0.59538(11) 0.0180(5) Uani 1 1 d . . . . .
H01L H 0.175522 1.001154 0.595407 0.022 Uiso 1 1 calc R U . . .
C01M C 0.20161(16) 0.54815(16) 0.91235(11) 0.0195(5) Uani 1 1 d . . . . .
H01M H 0.158373 0.515892 0.935867 0.023 Uiso 1 1 calc R U . . .
C01N C 0.53290(16) 0.46302(15) 0.58913(10) 0.0168(5) Uani 1 1 d . . . . .
H01N H 0.540947 0.403716 0.608657 0.020 Uiso 1 1 calc R U . . .
C01O C 0.36820(18) 0.91887(18) 0.72154(12) 0.0268(6) Uani 1 1 d . . . . .
H01O H 0.416607 0.940891 0.695678 0.032 Uiso 1 1 calc R U . . .
C01P C 0.56708(16) 0.76217(15) 0.62338(10) 0.0173(5) Uani 1 1 d . . . . .
C01Q C 0.23646(16) 0.91896(16) 0.54309(11) 0.0188(5) Uani 1 1 d . . . . .
C01R C 0.34656(17) 0.84447(17) 0.71689(12) 0.0223(5) Uani 1 1 d . . . . .
H01R H 0.380837 0.816683 0.687541 0.027 Uiso 1 1 calc R U . . .
C01S C -0.06564(17) 0.64584(15) 0.89118(11) 0.0196(5) Uani 1 1 d . . . . .
H01S H -0.011067 0.610557 0.899682 0.024 Uiso 1 1 calc R U . . .
C01T C 0.46958(15) 0.41982(15) 0.75903(10) 0.0165(4) Uani 1 1 d . . . . .
C01U C -0.22105(16) 0.94877(15) 0.75539(11) 0.0184(5) Uani 1 1 d . . . . .
C01V C -0.04022(16) 0.95470(15) 0.75332(10) 0.0171(5) Uani 1 1 d . . . . .
H01A H 0.022040 0.926210 0.746105 0.021 Uiso 1 1 calc R U . . .
H01B H -0.050984 1.005704 0.720509 0.021 Uiso 1 1 calc R U . . .
C01W C 0.32138(15) 0.64176(15) 0.84179(10) 0.0160(4) Uani 1 1 d . . . . .
H01W H 0.363937 0.674253 0.817518 0.019 Uiso 1 1 calc R U . . .
C01X C -0.06020(17) 0.98136(15) 0.81150(11) 0.0198(5) Uani 1 1 d . . . . .
H01C H -0.115575 1.024037 0.812923 0.024 Uiso 1 1 calc R U . . .
H01D H -0.012103 1.008542 0.814837 0.024 Uiso 1 1 calc R U . . .
C01Y C 0.12338(17) 0.48642(16) 0.68284(11) 0.0200(5) Uani 1 1 d . . . . .
C01Z C -0.16103(16) 0.92067(16) 0.92786(11) 0.0193(5) Uani 1 1 d . . . . .
C020 C 0.27228(16) 0.55391(16) 0.93616(11) 0.0187(5) Uani 1 1 d . . . . .
C021 C 0.08838(17) 0.57362(17) 0.66509(11) 0.0212(5) Uani 1 1 d . . . . .
H021 H 0.042667 0.591151 0.641810 0.025 Uiso 1 1 calc R U . . .
C022 C 0.19061(15) 0.87965(15) 0.64734(10) 0.0162(4) Uani 1 1 d . . . . .
H022 H 0.163246 0.897293 0.682370 0.019 Uiso 1 1 calc R U . . .
C023 C 0.33297(16) 0.60212(16) 0.89908(11) 0.0183(5) Uani 1 1 d . . . . .
H023 H 0.382686 0.607816 0.913243 0.022 Uiso 1 1 calc R U . . .
C024 C -0.08947(16) 0.84271(15) 0.69235(10) 0.0161(4) Uani 1 1 d . . . . .
C025 C 0.19371(15) 0.58921(15) 0.85442(10) 0.0166(4) Uani 1 1 d . . . . .
H025 H 0.144835 0.583823 0.839223 0.020 Uiso 1 1 calc R U . . .
C026 C -0.18642(16) 0.70979(15) 0.84648(11) 0.0177(5) Uani 1 1 d . . . . .
H026 H -0.227916 0.724943 0.820193 0.021 Uiso 1 1 calc R U . . .
C027 C -0.11774(16) 0.70390(15) 0.92382(10) 0.0187(5) Uani 1 1 d . . . . .
H027 H -0.105238 0.713864 0.958176 0.022 Uiso 1 1 calc R U . . .
C028 C 0.26496(17) 0.83100(16) 0.54672(11) 0.0199(5) Uani 1 1 d . . . . .
H028 H 0.290705 0.811519 0.512131 0.024 Uiso 1 1 calc R U . . .
C029 C 0.45568(18) 0.35375(17) 0.73765(12) 0.0237(5) Uani 1 1 d . . . . .
H029 H 0.490487 0.341667 0.702472 0.028 Uiso 1 1 calc R U . . .
C02A C 0.25602(16) 0.77234(15) 0.60000(11) 0.0173(5) Uani 1 1 d . . . . .
H02A H 0.275737 0.712937 0.600925 0.021 Uiso 1 1 calc R U . . .
C02B C 0.48335(19) 0.88573(17) 0.56508(12) 0.0266(6) Uani 1 1 d . . . . .
H02B H 0.443511 0.909243 0.537638 0.032 Uiso 1 1 calc R U . . .
C02C C -0.19308(16) 0.74512(16) 0.89561(11) 0.0185(5) Uani 1 1 d . . . . .
H02C H -0.239166 0.788215 0.907490 0.022 Uiso 1 1 calc R U . . .
C02D C 0.60015(17) 0.81735(17) 0.64524(11) 0.0225(5) Uani 1 1 d . . . . .
H02D H 0.640104 0.794243 0.672633 0.027 Uiso 1 1 calc R U . . .
C02E C -0.02073(16) 0.86590(16) 0.64805(11) 0.0186(5) Uani 1 1 d . . . . .
H02E H 0.014657 0.903082 0.652054 0.022 Uiso 1 1 calc R U . . .
C02F C 0.1109(2) 0.9291(2) 0.95438(14) 0.0318(6) Uani 1 1 d . . . . .
H02F H 0.121350 0.976436 0.965848 0.038 Uiso 1 1 calc R U . . .
C02G C 0.41918(17) 0.43591(16) 0.81147(11) 0.0197(5) Uani 1 1 d . . . . .
H02G H 0.428920 0.480007 0.826761 0.024 Uiso 1 1 calc R U . . .
C02H C -0.10746(17) 0.64824(15) 0.84344(11) 0.0197(5) Uani 1 1 d . . . . .
C02I C 0.55636(16) 0.56259(15) 0.75708(10) 0.0171(5) Uani 1 1 d . . . . .
H02H H 0.497667 0.599076 0.763308 0.020 Uiso 1 1 calc R U . . .
H02I H 0.574350 0.533223 0.795811 0.020 Uiso 1 1 calc R U . . .
C02J C 0.71812(16) 0.63649(16) 0.59865(11) 0.0182(5) Uani 1 1 d . . . . .
C02K C 0.11945(16) 0.63474(16) 0.68098(11) 0.0182(5) Uani 1 1 d . . . . .
H02K H 0.093439 0.693560 0.668859 0.022 Uiso 1 1 calc R U . . .
C02L C 0.46944(17) 0.59980(16) 0.54808(10) 0.0186(5) Uani 1 1 d . . . . .
H02L H 0.426675 0.648900 0.535528 0.022 Uiso 1 1 calc R U . . .
C02M C 0.02382(16) 0.86895(16) 0.90968(10) 0.0182(5) Uani 1 1 d . . . . .
C02N C -0.14202(18) 0.78937(17) 0.68554(11) 0.0233(5) Uani 1 1 d . . . . .
H02N H -0.189993 0.774562 0.715243 0.028 Uiso 1 1 calc R U . . .
C02O C 0.18948(17) 0.46589(16) 0.71706(11) 0.0203(5) Uani 1 1 d . . . . .
H02O H 0.214434 0.407281 0.731290 0.024 Uiso 1 1 calc R U . . .
C02P C -0.1243(2) 0.75790(18) 0.63545(12) 0.0272(6) Uani 1 1 d . . . . .
H02P H -0.159805 0.720978 0.631184 0.033 Uiso 1 1 calc R U . . .
C02Q C -0.00396(17) 0.83444(17) 0.59783(11) 0.0225(5) Uani 1 1 d . . . . .
H02Q H 0.042979 0.850375 0.567571 0.027 Uiso 1 1 calc R U . . .
C02R C -0.29617(17) 0.92809(17) 0.79340(12) 0.0229(5) Uani 1 1 d . . . . .
H02R H -0.292522 0.878116 0.824830 0.027 Uiso 1 1 calc R U . . .
C02S C 0.07945(16) 0.78965(17) 0.92200(11) 0.0203(5) Uani 1 1 d . . . . .
H02S H 0.068417 0.741672 0.911550 0.024 Uiso 1 1 calc R U . . .
C02T C 0.36243(17) 0.49224(18) 0.59681(12) 0.0231(5) Uani 1 1 d . . . . .
H02J H 0.362903 0.444453 0.631838 0.035 Uiso 1 1 calc R U . . .
H02M H 0.347450 0.474373 0.564871 0.035 Uiso 1 1 calc R U . . .
H02T H 0.318567 0.541634 0.605582 0.035 Uiso 1 1 calc R U . . .
C02U C -0.05500(19) 0.78019(17) 0.59155(11) 0.0244(5) Uani 1 1 d . . . . .
H02U H -0.042666 0.758306 0.557400 0.029 Uiso 1 1 calc R U . . .
C02V C 0.32037(18) 0.96160(17) 0.76330(12) 0.0244(5) Uani 1 1 d . . . . .
C02W C 0.62395(17) 0.61785(16) 0.71940(11) 0.0197(5) Uani 1 1 d . . . . .
H02V H 0.684311 0.585365 0.723119 0.024 Uiso 1 1 calc R U . . .
H02W H 0.616636 0.670790 0.733378 0.024 Uiso 1 1 calc R U . . .
C02X C 0.45100(16) 0.51694(16) 0.57879(10) 0.0169(5) Uani 1 1 d . . . . .
C02Y C 0.51675(19) 0.93998(17) 0.58665(12) 0.0275(6) Uani 1 1 d . . . . .
H02Y H 0.499961 1.000605 0.573812 0.033 Uiso 1 1 calc R U . . .
C02Z C 0.2530(2) 0.92326(19) 0.80140(13) 0.0295(6) Uani 1 1 d . . . . .
H02Z H 0.219364 0.948775 0.832010 0.035 Uiso 1 1 calc R U . . .
C030 C 0.16712(19) 0.8505(2) 0.96537(13) 0.0308(6) Uani 1 1 d . . . . .
H030 H 0.216738 0.844330 0.983745 0.037 Uiso 1 1 calc R U . . .
C031 C 0.65757(16) 0.41054(16) 0.72207(11) 0.0191(5) Uani 1 1 d . . . . .
C032 C 0.73633(18) 0.69653(17) 0.54601(11) 0.0232(5) Uani 1 1 d . . . . .
H032 H 0.691784 0.743926 0.533544 0.028 Uiso 1 1 calc R U . . .
C033 C 0.15123(18) 0.78077(19) 0.94964(12) 0.0263(6) Uani 1 1 d . . . . .
H033 H 0.189527 0.726746 0.957784 0.032 Uiso 1 1 calc R U . . .
C034 C 0.35474(17) 0.38716(17) 0.84118(11) 0.0236(5) Uani 1 1 d . . . . .
H034 H 0.320453 0.398179 0.876769 0.028 Uiso 1 1 calc R U . . .
C035 C 0.8188(2) 0.68789(19) 0.51156(13) 0.0300(6) Uani 1 1 d . . . . .
H035 H 0.830782 0.729212 0.475810 0.036 Uiso 1 1 calc R U . . .
C036 C 0.39106(19) 0.30569(18) 0.76775(12) 0.0275(6) Uani 1 1 d . . . . .
H036 H 0.381621 0.260929 0.752988 0.033 Uiso 1 1 calc R U . . .
C037 C -0.22382(19) 0.9051(2) 1.03038(12) 0.0285(6) Uani 1 1 d . . . . .
H037 H -0.223011 0.875356 1.070303 0.034 Uiso 1 1 calc R U . . .
C038 C -0.22700(19) 1.02319(17) 0.70950(12) 0.0266(6) Uani 1 1 d . . . . .
H038 H -0.175541 1.037809 0.683365 0.032 Uiso 1 1 calc R U . . .
C039 C 0.03940(18) 0.93865(18) 0.92667(12) 0.0256(5) Uani 1 1 d . . . . .
H039 H 0.000835 0.992601 0.919166 0.031 Uiso 1 1 calc R U . . .
C03A C -0.23112(17) 0.98732(18) 0.91328(12) 0.0251(5) Uani 1 1 d . . . . .
H03A H -0.235671 1.013707 0.873246 0.030 Uiso 1 1 calc R U . . .
C03B C 0.70504(18) 0.40452(18) 0.76706(12) 0.0258(5) Uani 1 1 d . . . . .
H03B H 0.682792 0.439450 0.794410 0.031 Uiso 1 1 calc R U . . .
C03C C 0.57448(19) 0.90616(17) 0.62682(12) 0.0261(6) Uani 1 1 d . . . . .
H03C H 0.596651 0.943581 0.641873 0.031 Uiso 1 1 calc R U . . .
C03D C 0.34017(18) 0.32268(17) 0.81927(12) 0.0264(6) Uani 1 1 d . . . . .
H03D H 0.295464 0.290165 0.839453 0.032 Uiso 1 1 calc R U . . .
C03E C 0.78408(17) 0.56634(17) 0.61600(12) 0.0234(5) Uani 1 1 d . . . . .
H03E H 0.772490 0.524245 0.651397 0.028 Uiso 1 1 calc R U . . .
C03F C 0.77062(19) 0.30198(19) 0.68784(13) 0.0300(6) Uani 1 1 d . . . . .
H03F H 0.793354 0.267081 0.660508 0.036 Uiso 1 1 calc R U . . .
C03G C -0.0744(2) 0.59493(17) 0.79956(13) 0.0286(6) Uani 1 1 d . . . . .
H03G H -0.099184 0.623925 0.763496 0.043 Uiso 1 1 calc R U . . .
H03H H -0.092260 0.538569 0.815493 0.043 Uiso 1 1 calc R U . . .
H03I H -0.009998 0.587221 0.790807 0.043 Uiso 1 1 calc R U . . .
C03H C 0.24563(19) 0.98341(18) 0.48422(12) 0.0275(6) Uani 1 1 d . . . . .
H03J H 0.303639 0.964351 0.460978 0.033 Uiso 1 1 calc R U . . .
C03I C 0.0882(2) 0.41874(18) 0.66700(13) 0.0296(6) Uani 1 1 d . . . . .
H03K H 0.062650 0.447537 0.630219 0.035 Uiso 1 1 calc R U . . .
C03J C 0.86651(18) 0.5584(2) 0.58137(14) 0.0304(6) Uani 1 1 d . . . . .
H03L H 0.911332 0.511088 0.593475 0.036 Uiso 1 1 calc R U . . .
C03K C 0.69146(18) 0.35938(18) 0.68266(12) 0.0252(5) Uani 1 1 d . . . . .
H03M H 0.660471 0.363449 0.651799 0.030 Uiso 1 1 calc R U . . .
C03L C -0.3831(2) 1.0536(2) 0.74016(15) 0.0341(7) Uani 1 1 d . . . . .
H03N H -0.438805 1.088966 0.734783 0.041 Uiso 1 1 calc R U . . .
C03M C 0.3139(2) 0.4108(2) 1.00306(13) 0.0351(7) Uani 1 1 d . . . . .
H03O H 0.325999 0.381604 1.042797 0.053 Uiso 1 1 calc R U . . .
H03P H 0.367221 0.400690 0.974661 0.053 Uiso 1 1 calc R U . . .
H03Q H 0.266729 0.388261 0.994636 0.053 Uiso 1 1 calc R U . . .
C03N C -0.29430(19) 1.0152(2) 0.95722(14) 0.0329(6) Uani 1 1 d . . . . .
H03R H -0.340346 1.062334 0.947124 0.039 Uiso 1 1 calc R U . . .
C03O C 0.28513(19) 0.50768(18) 0.99852(11) 0.0266(6) Uani 1 1 d . . . . .
H03S H 0.333799 0.528821 1.008026 0.032 Uiso 1 1 calc R U . . .
C03P C 0.7842(2) 0.3476(2) 0.77137(14) 0.0337(7) Uani 1 1 d . . . . .
H03T H 0.816760 0.344343 0.801259 0.040 Uiso 1 1 calc R U . . .
C03Q C -0.37736(18) 0.98116(19) 0.78527(14) 0.0309(6) Uani 1 1 d . . . . .
H03U H -0.429110 0.966997 0.811233 0.037 Uiso 1 1 calc R U . . .
C03R C 0.3394(2) 1.04713(19) 0.76503(14) 0.0331(7) Uani 1 1 d . . . . .
H03V H 0.398429 1.053588 0.740796 0.040 Uiso 1 1 calc R U . . .
C03S C 0.81604(19) 0.2955(2) 0.73217(14) 0.0346(7) Uani 1 1 d . . . . .
H03W H 0.869375 0.255144 0.736025 0.042 Uiso 1 1 calc R U . . .
C03T C -0.29037(19) 0.9747(2) 1.01549(14) 0.0325(6) Uani 1 1 d . . . . .
H03X H -0.333246 0.994371 1.045374 0.039 Uiso 1 1 calc R U . . .
C03U C 0.88377(18) 0.6184(2) 0.52978(14) 0.0327(7) Uani 1 1 d . . . . .
H03Y H 0.940373 0.612305 0.506453 0.039 Uiso 1 1 calc R U . . .
C03V C 0.1608(2) 0.6686(2) 0.49755(17) 0.0435(8) Uani 1 1 d . . . . .
H3 H 0.145914 0.687803 0.534655 0.052 Uiso 1 1 calc R U . . .
H H 0.118889 0.704671 0.471242 0.052 Uiso 1 1 calc R U . . .
C03W C 0.2433(2) 1.07391(18) 0.48950(13) 0.0337(7) Uani 1 1 d . . . . .
H03Z H 0.185183 1.095719 0.509443 0.051 Uiso 1 1 calc R U . . .
HA H 0.254651 1.111515 0.450257 0.051 Uiso 1 1 calc R U . . .
HB H 0.288526 1.072954 0.512207 0.051 Uiso 1 1 calc R U . . .
C03X C -0.3080(2) 1.0752(2) 0.70244(14) 0.0343(7) Uani 1 1 d . . . . .
H03 H -0.312136 1.125917 0.671617 0.041 Uiso 1 1 calc R U . . .
C03Y C 0.1731(3) 0.9823(2) 0.45141(16) 0.0510(10) Uani 1 1 d . . . . .
H1 H 0.176401 0.923595 0.447742 0.076 Uiso 1 1 calc R U . . .
HC H 0.180806 1.020900 0.412239 0.076 Uiso 1 1 calc R U . . .
HD H 0.115553 1.001556 0.473152 0.076 Uiso 1 1 calc R U . . .
C03Z C 0.2034(2) 0.5258(2) 1.04283(13) 0.0393(7) Uani 1 1 d . . . . .
H2 H 0.155487 0.502712 1.035828 0.059 Uiso 1 1 calc R U . . .
HE H 0.185635 0.588070 1.038615 0.059 Uiso 1 1 calc R U . . .
HF H 0.216290 0.498229 1.082601 0.059 Uiso 1 1 calc R U . . .
C040 C 0.3445(3) 1.0500(3) 0.82670(17) 0.0530(10) Uani 1 1 d . . . . .
H04A H 0.285509 1.052265 0.850139 0.079 Uiso 1 1 calc R U . . .
H04B H 0.367445 1.101357 0.825355 0.079 Uiso 1 1 calc R U . . .
H04C H 0.383704 0.998411 0.844550 0.079 Uiso 1 1 calc R U . . .
C041 C 0.5669(2) 0.3428(2) 0.95026(16) 0.0385(7) Uani 1 1 d . . . . .
H04W H 0.540777 0.329947 0.992285 0.046 Uiso 1 1 calc R U . . .
H04X H 0.537434 0.315428 0.929494 0.046 Uiso 1 1 calc R U . . .
C042 C 0.4582(3) 0.1354(3) 0.94888(18) 0.0498(9) Uani 1 1 d . . . . .
H04M H 0.475629 0.072155 0.954649 0.060 Uiso 1 1 calc R U . . .
H04N H 0.406467 0.154585 0.928177 0.060 Uiso 1 1 calc R U . . .
C043 C 0.5559(3) 0.1545(2) 0.86033(15) 0.0424(8) Uani 1 1 d . . . . .
H04O H 0.506364 0.172209 0.837701 0.051 Uiso 1 1 calc R U . . .
H04P H 0.575727 0.091503 0.866092 0.051 Uiso 1 1 calc R U . . .
C044 C 0.6302(3) 0.2005(3) 0.82785(17) 0.0488(9) Uani 1 1 d . . . . .
H04Q H 0.652830 0.183652 0.790622 0.073 Uiso 1 1 calc R U . . .
H04R H 0.677413 0.185225 0.851657 0.073 Uiso 1 1 calc R U . . .
H04S H 0.608880 0.262842 0.820017 0.073 Uiso 1 1 calc R U . . .
C045 C 0.2717(3) 1.1193(2) 0.7362(2) 0.0544(10) Uani 1 1 d . . . . .
H04D H 0.275856 1.117633 0.695213 0.082 Uiso 1 1 calc R U . . .
H04E H 0.283009 1.174908 0.737715 0.082 Uiso 1 1 calc R U . . .
H04F H 0.212484 1.111987 0.757128 0.082 Uiso 1 1 calc R U . . .
C046 C -0.0293(3) 1.1971(3) 0.8765(2) 0.0505(9) Uani 1 1 d . . . . .
H04Y H -0.040164 1.260636 0.862847 0.061 Uiso 1 1 calc R U . . .
HG H -0.010144 1.181986 0.915388 0.061 Uiso 1 1 calc R U . . .
C047 C 0.1585(4) 0.3453(3) 0.6534(3) 0.096(2) Uani 1 1 d . . . . .
H04G H 0.179453 0.309918 0.689618 0.145 Uiso 1 1 calc R U . . .
H04H H 0.207682 0.367926 0.625720 0.145 Uiso 1 1 calc R U . . .
H04I H 0.134198 0.310025 0.635840 0.145 Uiso 1 1 calc R U . . .
C048 C 0.4355(4) 0.1585(4) 1.0067(2) 0.0855(19) Uani 1 1 d . . . . .
H04T H 0.417321 0.221049 1.000590 0.128 Uiso 1 1 calc R U . . .
H04U H 0.487121 0.139554 1.026749 0.128 Uiso 1 1 calc R U . . .
H04V H 0.387167 0.130140 1.030708 0.128 Uiso 1 1 calc R U . . .
C049 C 0.0137(5) 0.3919(5) 0.7133(3) 0.131(3) Uani 1 1 d . . . . .
H04J H -0.019968 0.361441 0.698379 0.196 Uiso 1 1 calc R U . . .
H04K H -0.024772 0.442952 0.723984 0.196 Uiso 1 1 calc R U . . .
H04L H 0.037085 0.353646 0.748023 0.196 Uiso 1 1 calc R U . . .

loop_
_atom_site_aniso_label
_atom_site_aniso_U_11
_atom_site_aniso_U_22
_atom_site_aniso_U_33
_atom_site_aniso_U_23
_atom_site_aniso_U_13
_atom_site_aniso_U_12
Ru1 0.01120(8) 0.01113(8) 0.01201(8) -0.00275(6) -0.00058(6) -0.00026(6)
Fe1 0.01169(15) 0.01227(16) 0.01129(15) -0.00317(12) -0.00089(12) 0.00021(12)
Fe2 0.01173(15) 0.01256(16) 0.01149(15) -0.00182(12) -0.00017(12) -0.00099(12)
P1 0.0131(3) 0.0142(3) 0.0124(3) -0.0020(2) -0.0010(2) 0.0006(2)
P2 0.0139(3) 0.0148(3) 0.0132(3) -0.0031(2) -0.0005(2) -0.0023(2)
P4 0.0142(3) 0.0142(3) 0.0118(3) -0.0019(2) -0.0014(2) -0.0018(2)
P3 0.0158(3) 0.0150(3) 0.0127(3) -0.0035(2) -0.0012(2) -0.0011(2)
Cl08 0.0284(3) 0.0388(4) 0.0395(4) -0.0227(3) -0.0008(3) -0.0025(3)
P009 0.0216(3) 0.0293(4) 0.0239(3) -0.0091(3) -0.0007(3) -0.0088(3)
P00A 0.0294(4) 0.0185(3) 0.0242(3) -0.0015(3) 0.0080(3) -0.0011(3)
P00B 0.0285(3) 0.0168(3) 0.0172(3) -0.0033(2) -0.0023(2) -0.0016(3)
Cl0C 0.0415(4) 0.0363(4) 0.0363(4) -0.0062(3) -0.0171(3) -0.0015(3)
P00D 0.0285(3) 0.0261(3) 0.0196(3) 0.0019(3) -0.0049(3) -0.0104(3)
Cl0E 0.0370(4) 0.0384(4) 0.0458(4) -0.0180(3) -0.0121(3) -0.0015(3)
Cl0F 0.0473(5) 0.0462(5) 0.0570(5) -0.0189(4) 0.0005(4) -0.0151(4)
Cl0G 0.0407(5) 0.0509(5) 0.0711(6) -0.0203(5) -0.0218(4) 0.0079(4)
Cl00 0.1076(11) 0.0989(10) 0.1886(18) -0.1037(12) 0.0996(12) -0.0766(9)
F00I 0.0309(9) 0.0447(10) 0.0242(8) -0.0116(7) -0.0045(7) -0.0103(8)
F00J 0.0390(10) 0.0485(11) 0.0224(8) -0.0101(7) 0.0007(7) -0.0224(8)
F00K 0.0250(8) 0.0466(10) 0.0347(9) -0.0054(8) -0.0059(7) -0.0095(8)
F00L 0.0488(11) 0.0202(8) 0.0406(10) -0.0062(7) 0.0152(8) -0.0003(8)
F00M 0.0275(9) 0.0541(12) 0.0497(11) -0.0265(9) -0.0077(8) -0.0121(8)
F00N 0.0358(10) 0.0426(10) 0.0310(9) 0.0125(8) -0.0072(7) -0.0191(8)
F00O 0.0379(11) 0.0445(11) 0.0675(14) -0.0281(10) -0.0175(10) 0.0058(9)
F00P 0.0292(9) 0.0391(10) 0.0661(14) -0.0218(10) 0.0138(9) -0.0062(8)
F00Q 0.0487(11) 0.0317(9) 0.0399(10) -0.0109(8) -0.0143(9) 0.0177(8)
F00R 0.0610(13) 0.0201(8) 0.0460(11) -0.0107(8) -0.0202(10) 0.0079(8)
F00S 0.0618(13) 0.0301(9) 0.0424(11) -0.0072(8) -0.0196(10) -0.0014(9)
F00T 0.0462(11) 0.0529(12) 0.0250(9) -0.0022(8) 0.0057(8) -0.0010(9)
F00U 0.0397(11) 0.0344(10) 0.0686(14) -0.0216(9) -0.0186(10) -0.0019(8)
F00V 0.0339(10) 0.0416(11) 0.0543(12) -0.0047(9) -0.0053(9) -0.0013(8)
F00W 0.0517(12) 0.0357(10) 0.0488(11) 0.0086(8) -0.0317(10) -0.0149(9)
F00X 0.0473(11) 0.0189(8) 0.0585(13) -0.0011(8) -0.0035(9) -0.0038(8)
F00Y 0.0809(16) 0.0373(11) 0.0268(10) -0.0091(8) 0.0101(10) 0.0004(10)
N5 0.0143(9) 0.0138(9) 0.0153(9) -0.0033(7) -0.0026(7) -0.0006(7)
N6 0.0138(9) 0.0159(9) 0.0124(9) -0.0041(7) -0.0003(7) -0.0023(7)
N4 0.0154(9) 0.0132(9) 0.0149(9) -0.0030(7) -0.0018(7) -0.0018(7)
N2 0.0161(9) 0.0117(9) 0.0147(9) -0.0029(7) -0.0025(7) -0.0005(7)
N3 0.0122(9) 0.0151(9) 0.0147(9) -0.0024(7) -0.0024(7) 0.0001(7)
N1 0.0137(9) 0.0123(9) 0.0154(9) -0.0021(7) -0.0033(7) -0.0005(7)
F015 0.0605(14) 0.0813(16) 0.0396(11) -0.0264(11) 0.0225(10) -0.0488(12)
F016 0.0388(11) 0.0436(12) 0.0913(18) -0.0357(12) -0.0163(11) -0.0007(9)
F017 0.0636(14) 0.0509(12) 0.0238(9) -0.0043(8) 0.0068(9) 0.0077(10)
F018 0.0744(16) 0.0499(12) 0.0281(10) -0.0004(9) 0.0154(10) -0.0090(11)
F019 0.0391(11) 0.0882(17) 0.0719(16) -0.0559(14) 0.0112(11) -0.0222(11)
O01A 0.0382(12) 0.0364(12) 0.0505(14) -0.0178(11) 0.0061(10) -0.0117(10)
F01B 0.0458(13) 0.0715(16) 0.101(2) -0.0463(15) -0.0234(13) -0.0108(11)
F01C 0.0926(19) 0.0883(18) 0.0334(11) 0.0244(11) -0.0211(11) -0.0694(16)
C2 0.0148(11) 0.0116(10) 0.0148(10) -0.0022(8) -0.0054(8) 0.0000(8)
C1 0.0140(10) 0.0109(10) 0.0153(10) -0.0011(8) -0.0055(8) 0.0004(8)
C01F 0.0179(11) 0.0205(12) 0.0143(11) -0.0080(9) 0.0010(9) -0.0011(9)
C01G 0.0243(13) 0.0219(12) 0.0199(12) -0.0066(10) -0.0009(10) -0.0023(10)
C01H 0.0228(12) 0.0188(12) 0.0204(12) -0.0044(9) -0.0012(10) -0.0030(10)
C01I 0.0150(11) 0.0175(11) 0.0175(11) -0.0031(9) -0.0038(9) -0.0010(9)
C01J 0.0260(13) 0.0197(12) 0.0123(11) -0.0044(9) -0.0009(9) -0.0045(10)
C01K 0.0269(13) 0.0268(13) 0.0204(12) -0.0096(10) 0.0057(10) -0.0105(11)
C01L 0.0166(11) 0.0142(11) 0.0198(12) -0.0032(9) -0.0017(9) 0.0021(9)
C01M 0.0191(11) 0.0191(12) 0.0182(11) -0.0006(9) -0.0009(9) -0.0059(9)
C01N 0.0203(11) 0.0147(11) 0.0150(11) -0.0059(9) -0.0017(9) -0.0001(9)
C01O 0.0247(13) 0.0288(14) 0.0273(14) -0.0077(11) 0.0044(11) -0.0125(11)
C01P 0.0183(11) 0.0152(11) 0.0158(11) -0.0044(9) 0.0031(9) -0.0020(9)
C01Q 0.0166(11) 0.0194(12) 0.0167(11) -0.0012(9) -0.0022(9) 0.0002(9)
C01R 0.0182(12) 0.0241(13) 0.0242(13) -0.0085(10) 0.0043(10) -0.0066(10)
C01S 0.0210(12) 0.0135(11) 0.0196(12) 0.0037(9) -0.0027(9) -0.0035(9)
C01T 0.0157(11) 0.0144(11) 0.0157(11) -0.0005(8) -0.0017(9) 0.0005(9)
C01U 0.0184(11) 0.0169(11) 0.0195(12) -0.0054(9) -0.0052(9) 0.0011(9)
C01V 0.0188(11) 0.0164(11) 0.0145(11) -0.0010(9) -0.0012(9) -0.0045(9)
C01W 0.0139(10) 0.0167(11) 0.0169(11) -0.0035(9) -0.0006(8) -0.0039(9)
C01X 0.0267(13) 0.0147(11) 0.0174(11) -0.0028(9) -0.0016(9) -0.0057(10)
C01Y 0.0199(12) 0.0208(12) 0.0207(12) -0.0065(10) -0.0015(9) -0.0060(10)
C01Z 0.0195(12) 0.0204(12) 0.0189(12) -0.0075(9) -0.0010(9) -0.0040(9)
C020 0.0205(12) 0.0192(12) 0.0153(11) -0.0023(9) -0.0017(9) -0.0044(9)
C021 0.0184(11) 0.0248(13) 0.0218(12) -0.0067(10) -0.0064(9) -0.0024(10)
C022 0.0149(11) 0.0154(11) 0.0160(11) -0.0042(9) 0.0005(8) -0.0001(9)
C023 0.0171(11) 0.0194(12) 0.0193(12) -0.0047(9) -0.0045(9) -0.0033(9)
C024 0.0183(11) 0.0166(11) 0.0133(10) -0.0033(9) -0.0049(9) -0.0006(9)
C025 0.0142(10) 0.0160(11) 0.0188(11) -0.0018(9) -0.0031(9) -0.0032(9)
C026 0.0161(11) 0.0181(11) 0.0175(11) -0.0007(9) 0.0000(9) -0.0069(9)
C027 0.0223(12) 0.0177(11) 0.0136(11) 0.0020(9) -0.0016(9) -0.0068(9)
C028 0.0223(12) 0.0208(12) 0.0148(11) -0.0054(9) -0.0020(9) 0.0003(10)
C029 0.0255(13) 0.0226(13) 0.0208(12) -0.0045(10) 0.0015(10) -0.0052(10)
C02A 0.0177(11) 0.0152(11) 0.0186(11) -0.0060(9) -0.0032(9) 0.0005(9)
C02B 0.0277(14) 0.0222(13) 0.0240(13) -0.0008(10) -0.0017(11) -0.0004(11)
C02C 0.0155(11) 0.0201(12) 0.0174(11) -0.0016(9) 0.0029(9) -0.0066(9)
C02D 0.0228(12) 0.0227(13) 0.0215(12) -0.0063(10) 0.0005(10) -0.0054(10)
C02E 0.0174(11) 0.0208(12) 0.0168(11) -0.0038(9) -0.0042(9) -0.0008(9)
C02F 0.0297(15) 0.0369(16) 0.0357(16) -0.0150(13) -0.0095(12) -0.0079(12)
C02G 0.0211(12) 0.0164(11) 0.0175(11) -0.0030(9) 0.0001(9) 0.0004(9)
C02H 0.0209(12) 0.0151(11) 0.0213(12) -0.0017(9) 0.0003(9) -0.0061(9)
C02I 0.0175(11) 0.0197(12) 0.0132(10) -0.0043(9) -0.0010(9) -0.0025(9)
C02J 0.0172(11) 0.0199(12) 0.0195(12) -0.0083(9) 0.0011(9) -0.0063(9)
C02K 0.0161(11) 0.0173(11) 0.0203(12) -0.0046(9) -0.0056(9) 0.0017(9)
C02L 0.0238(12) 0.0196(12) 0.0114(10) -0.0039(9) -0.0052(9) 0.0009(10)
C02M 0.0173(11) 0.0224(12) 0.0149(11) -0.0048(9) -0.0012(9) -0.0040(9)
C02N 0.0277(13) 0.0275(13) 0.0162(12) -0.0032(10) -0.0020(10) -0.0116(11)
C02O 0.0206(12) 0.0153(11) 0.0233(12) -0.0034(9) -0.0034(10) -0.0015(9)
C02P 0.0366(15) 0.0270(14) 0.0231(13) -0.0073(11) -0.0084(11) -0.0108(12)
C02Q 0.0208(12) 0.0265(13) 0.0168(12) -0.0035(10) -0.0012(9) -0.0012(10)
C02R 0.0194(12) 0.0212(12) 0.0254(13) -0.0030(10) -0.0039(10) -0.0013(10)
C02S 0.0200(12) 0.0231(12) 0.0170(11) -0.0055(9) -0.0013(9) -0.0027(10)
C02T 0.0184(12) 0.0290(14) 0.0250(13) -0.0109(11) -0.0051(10) -0.0033(10)
C02U 0.0321(14) 0.0249(13) 0.0170(12) -0.0081(10) -0.0075(10) 0.0001(11)
C02V 0.0290(14) 0.0204(13) 0.0256(13) -0.0043(10) -0.0058(11) -0.0082(11)
C02W 0.0210(12) 0.0227(12) 0.0162(11) -0.0033(9) -0.0037(9) -0.0065(10)
C02X 0.0180(11) 0.0216(12) 0.0135(11) -0.0092(9) -0.0023(9) -0.0021(9)
C02Y 0.0311(14) 0.0159(12) 0.0287(14) -0.0038(10) 0.0048(11) -0.0011(10)
C02Z 0.0316(15) 0.0324(15) 0.0283(14) -0.0192(12) 0.0069(11) -0.0097(12)
C030 0.0228(13) 0.0449(17) 0.0269(14) -0.0092(12) -0.0074(11) -0.0065(12)
C031 0.0150(11) 0.0182(12) 0.0189(12) -0.0002(9) -0.0018(9) 0.0015(9)
C032 0.0253(13) 0.0234(13) 0.0202(12) -0.0067(10) 0.0023(10) -0.0067(10)
C033 0.0218(13) 0.0319(14) 0.0220(13) -0.0051(11) -0.0054(10) 0.0021(11)
C034 0.0221(12) 0.0225(13) 0.0183(12) -0.0009(10) 0.0033(10) 0.0010(10)
C035 0.0323(15) 0.0327(15) 0.0267(14) -0.0119(12) 0.0103(11) -0.0174(12)
C036 0.0324(15) 0.0228(13) 0.0272(14) -0.0043(11) -0.0002(11) -0.0108(11)
C037 0.0280(14) 0.0372(16) 0.0202(13) -0.0102(11) 0.0028(11) -0.0071(12)
C038 0.0255(13) 0.0237(13) 0.0245(13) 0.0006(10) -0.0044(11) 0.0002(11)
C039 0.0239(13) 0.0263(14) 0.0289(14) -0.0095(11) -0.0070(11) -0.0027(11)
C03A 0.0211(12) 0.0281(14) 0.0240(13) -0.0062(11) -0.0028(10) -0.0008(11)
C03B 0.0235(13) 0.0267(14) 0.0265(13) -0.0063(11) -0.0078(11) 0.0006(11)
C03C 0.0302(14) 0.0209(13) 0.0268(14) -0.0096(10) 0.0046(11) -0.0076(11)
C03D 0.0228(13) 0.0229(13) 0.0280(14) 0.0012(11) 0.0011(11) -0.0064(10)
C03E 0.0199(12) 0.0243(13) 0.0265(13) -0.0085(10) -0.0027(10) -0.0026(10)
C03F 0.0259(14) 0.0286(14) 0.0288(14) -0.0098(11) -0.0001(11) 0.0080(11)
C03G 0.0367(15) 0.0201(13) 0.0297(14) -0.0100(11) 0.0025(12) -0.0084(11)
C03H 0.0322(15) 0.0231(13) 0.0174(12) 0.0004(10) 0.0028(10) 0.0022(11)
C03I 0.0338(15) 0.0273(14) 0.0339(15) -0.0097(12) -0.0085(12) -0.0122(12)
C03J 0.0179(12) 0.0354(16) 0.0416(17) -0.0191(13) -0.0050(12) 0.0003(11)
C03K 0.0237(13) 0.0263(13) 0.0217(13) -0.0075(10) -0.0024(10) 0.0041(11)
C03L 0.0234(14) 0.0304(15) 0.0443(18) -0.0080(13) -0.0115(13) 0.0083(12)
C03M 0.0374(16) 0.0354(16) 0.0270(15) 0.0078(12) -0.0128(13) -0.0067(13)
C03N 0.0209(13) 0.0364(16) 0.0382(16) -0.0130(13) -0.0021(12) 0.0038(12)
C03O 0.0325(14) 0.0323(15) 0.0156(12) 0.0041(10) -0.0079(10) -0.0151(12)
C03P 0.0258(14) 0.0370(16) 0.0362(16) -0.0053(13) -0.0132(12) 0.0023(12)
C03Q 0.0185(13) 0.0314(15) 0.0391(16) -0.0072(12) -0.0029(11) 0.0002(11)
C03R 0.0363(16) 0.0273(15) 0.0391(17) -0.0138(12) 0.0032(13) -0.0137(12)
C03S 0.0197(13) 0.0349(16) 0.0407(17) -0.0058(13) -0.0040(12) 0.0077(12)
C03T 0.0225(13) 0.0436(17) 0.0315(15) -0.0187(13) 0.0058(11) -0.0036(12)
C03U 0.0184(13) 0.0441(17) 0.0413(17) -0.0256(14) 0.0090(12) -0.0107(12)
C03V 0.0293(16) 0.0373(18) 0.056(2) -0.0115(16) 0.0040(15) 0.0005(14)
C03W 0.0415(17) 0.0222(14) 0.0269(14) 0.0032(11) 0.0043(12) -0.0043(12)
C03X 0.0335(16) 0.0272(15) 0.0348(16) 0.0020(12) -0.0117(13) 0.0037(12)
C03Y 0.080(3) 0.0384(19) 0.0337(18) 0.0067(14) -0.0308(19) -0.0072(18)
C03Z 0.052(2) 0.0459(19) 0.0180(13) -0.0032(12) 0.0013(13) -0.0169(16)
C040 0.071(3) 0.056(2) 0.048(2) -0.0320(18) 0.0066(19) -0.034(2)
C041 0.0363(17) 0.0356(17) 0.0409(18) -0.0063(14) -0.0080(14) -0.0026(14)
C042 0.047(2) 0.046(2) 0.055(2) -0.0154(17) 0.0078(17) -0.0155(17)
C043 0.051(2) 0.0443(19) 0.0311(16) -0.0022(14) -0.0092(15) -0.0137(16)
C044 0.056(2) 0.049(2) 0.0388(19) -0.0028(16) -0.0008(16) -0.0205(18)
C045 0.047(2) 0.0229(16) 0.090(3) -0.0089(18) -0.010(2) -0.0075(15)
C046 0.046(2) 0.045(2) 0.067(3) -0.0284(19) 0.0008(18) -0.0119(17)
C047 0.078(3) 0.056(3) 0.199(7) -0.085(4) -0.076(4) 0.019(2)
C048 0.104(4) 0.089(4) 0.079(3) -0.057(3) 0.044(3) -0.058(3)
C049 0.174(7) 0.192(7) 0.085(4) -0.085(4) 0.068(4) -0.169(6)

loop_
_atom_type_symbol
_atom_type_description
_atom_type_scat_dispersion_real
_atom_type_scat_dispersion_imag
_atom_type_scat_source
C C 0.0137 0.0067 'International Tables Vol C Tables 4.2.6.8 and 6.1.1.4'
H H 0.0000 0.0000 'International Tables Vol C Tables 4.2.6.8 and 6.1.1.4'
Cl Cl 0.3281 0.5435 'International Tables Vol C Tables 4.2.6.8 and 6.1.1.4'
F F 0.0583 0.0400 'International Tables Vol C Tables 4.2.6.8 and 6.1.1.4'
Fe Fe -0.2673 2.5550 'International Tables Vol C Tables 4.2.6.8 and 6.1.1.4'
N N 0.0241 0.0134 'International Tables Vol C Tables 4.2.6.8 and 6.1.1.4'
O O 0.0389 0.0241 'International Tables Vol C Tables 4.2.6.8 and 6.1.1.4'
P P 0.2543 0.3332 'International Tables Vol C Tables 4.2.6.8 and 6.1.1.4'
Ru Ru -0.0760 2.5955 'International Tables Vol C Tables 4.2.6.8 and 6.1.1.4'

loop_
_geom_angle_atom_site_label_1
_geom_angle_atom_site_label_2
_geom_angle_atom_site_label_3
_geom_angle
_geom_angle_site_symmetry_1
_geom_angle_site_symmetry_3
_geom_angle_publ_flag
N5 Ru1 N4 88.19(8) . . ?
N5 Ru1 N3 173.29(8) . . ?
N6 Ru1 N5 93.95(7) . . ?
N6 Ru1 N4 177.76(7) . . ?
N6 Ru1 N3 92.76(8) . . ?
N4 Ru1 N3 85.10(8) . . ?
C2 Ru1 N5 86.06(8) . . ?
C2 Ru1 N6 86.93(8) . . ?
C2 Ru1 N4 92.57(8) . . ?
C2 Ru1 N3 94.53(8) . . ?
C1 Ru1 N5 92.37(8) . . ?
C1 Ru1 N6 86.30(8) . . ?
C1 Ru1 N4 94.28(8) . . ?
C1 Ru1 N3 87.84(8) . . ?
C1 Ru1 C2 172.92(9) . . ?
P2 Fe1 P1 82.94(2) . . ?
N1 Fe1 P1 87.82(6) . . ?
N1 Fe1 P2 93.47(6) . . ?
N1 Fe1 C01F 162.24(9) . . ?
N1 Fe1 C01J 126.94(9) . . ?
N1 Fe1 C01N 131.11(9) . . ?
N1 Fe1 C02L 96.88(9) . . ?
N1 Fe1 C02X 98.68(9) . . ?
C01F Fe1 P1 107.10(7) . . ?
C01F Fe1 P2 97.82(7) . . ?
C01F Fe1 C01J 40.05(9) . . ?
C01F Fe1 C01N 39.67(9) . . ?
C01F Fe1 C02L 65.69(10) . . ?
C01F Fe1 C02X 65.80(9) . . ?
C01J Fe1 P1 144.90(7) . . ?
C01J Fe1 P2 89.41(7) . . ?
C01J Fe1 C01N 66.03(9) . . ?
C01J Fe1 C02L 38.79(10) . . ?
C01J Fe1 C02X 65.36(9) . . ?
C01N Fe1 P1 96.26(7) . . ?
C01N Fe1 P2 135.42(7) . . ?
C01N Fe1 C02L 64.54(9) . . ?
C01N Fe1 C02X 38.45(9) . . ?
C02L Fe1 P1 157.97(7) . . ?
C02L Fe1 P2 118.05(7) . . ?
C02L Fe1 C02X 38.35(9) . . ?
C02X Fe1 P1 119.71(7) . . ?
C02X Fe1 P2 154.48(7) . . ?
P4 Fe2 P3 82.55(2) . . ?
N2 Fe2 P4 86.02(6) . . ?
N2 Fe2 P3 96.73(6) . . ?
N2 Fe2 C01S 94.88(9) . . ?
N2 Fe2 C026 132.00(9) . . ?
N2 Fe2 C027 124.43(9) . . ?
N2 Fe2 C02C 160.72(9) . . ?
N2 Fe2 C02H 98.51(9) . . ?
C01S Fe2 P4 155.40(7) . . ?
C01S Fe2 P3 121.60(7) . . ?
C01S Fe2 C026 64.84(10) . . ?
C01S Fe2 C02H 38.64(10) . . ?
C026 Fe2 P4 96.50(7) . . ?
C026 Fe2 P3 131.20(7) . . ?
C026 Fe2 C02H 38.45(9) . . ?
C027 Fe2 P4 149.45(7) . . ?
C027 Fe2 P3 90.52(7) . . ?
C027 Fe2 C01S 38.93(10) . . ?
C027 Fe2 C026 66.14(10) . . ?
C027 Fe2 C02H 65.56(10) . . ?
C02C Fe2 P4 110.64(7) . . ?
C02C Fe2 P3 95.07(7) . . ?
C02C Fe2 C01S 65.90(10) . . ?
C02C Fe2 C026 39.58(9) . . ?
C02C Fe2 C027 40.14(10) . . ?
C02C Fe2 C02H 65.77(10) . . ?
C02H Fe2 P4 116.86(7) . . ?
C02H Fe2 P3 156.00(7) . . ?
C01T P1 Fe1 113.42(8) . . ?
C01T P1 C02I 108.42(11) . . ?
C01T P1 C031 105.59(11) . . ?
C02I P1 Fe1 103.11(8) . . ?
C031 P1 Fe1 121.11(8) . . ?
C031 P1 C02I 104.26(12) . . ?
C01P P2 Fe1 114.09(8) . . ?
C01P P2 C02J 103.27(11) . . ?
C01P P2 C02W 106.75(11) . . ?
C02J P2 Fe1 116.23(8) . . ?
C02J P2 C02W 106.40(12) . . ?
C02W P2 Fe1 109.41(8) . . ?
C01U P4 Fe2 124.25(8) . . ?
C01U P4 C01V 103.87(11) . . ?
C01U P4 C024 103.53(11) . . ?
C01V P4 Fe2 103.16(8) . . ?
C024 P4 Fe2 112.65(8) . . ?
C024 P4 C01V 108.33(11) . . ?
C01X P3 Fe2 109.21(8) . . ?
C01Z P3 Fe2 118.44(8) . . ?
C01Z P3 C01X 106.51(12) . . ?
C02M P3 Fe2 114.38(8) . . ?
C02M P3 C01X 105.55(12) . . ?
C02M P3 C01Z 101.71(11) . . ?
F00I P009 F00J 89.43(9) . . ?
F00I P009 F00M 178.70(10) . . ?
F00I P009 F00S 90.05(10) . . ?
F00M P009 F00J 89.30(10) . . ?
F00M P009 F00S 89.63(11) . . ?
F00O P009 F00I 90.06(10) . . ?
F00O P009 F00J 90.87(12) . . ?
F00O P009 F00M 90.24(11) . . ?
F00O P009 F00S 179.13(14) . . ?
F00O P009 F015 90.63(13) . . ?
F00S P009 F00J 88.27(11) . . ?
F015 P009 F00I 90.39(11) . . ?
F015 P009 F00J 178.49(14) . . ?
F015 P009 F00M 90.87(11) . . ?
F015 P009 F00S 90.24(13) . . ?
F00L P00A F00P 89.55(11) . . ?
F00T P00A F00L 89.80(11) . . ?
F00T P00A F00P 89.52(12) . . ?
F00T P00A F00X 90.01(11) . . ?
F00V P00A F00L 90.22(11) . . ?
F00V P00A F00P 179.31(12) . . ?
F00V P00A F00T 89.84(12) . . ?
F00V P00A F00X 90.66(11) . . ?
F00X P00A F00L 179.10(13) . . ?
F00X P00A F00P 89.58(11) . . ?
F00Y P00A F00L 90.22(10) . . ?
F00Y P00A F00P 89.64(13) . . ?
F00Y P00A F00T 179.16(13) . . ?
F00Y P00A F00V 91.00(13) . . ?
F00Y P00A F00X 89.95(11) . . ?
F00Q P00B F00U 88.92(11) . . ?
F00Q P00B F017 90.32(11) . . ?
F00R P00B F00Q 177.71(13) . . ?
F00R P00B F00U 89.17(11) . . ?
F00R P00B F017 88.39(11) . . ?
F017 P00B F00U 89.53(13) . . ?
F018 P00B F00Q 90.12(11) . . ?
F018 P00B F00R 91.09(11) . . ?
F018 P00B F00U 88.09(13) . . ?
F018 P00B F017 177.56(14) . . ?
F01B P00B F00Q 90.66(13) . . ?
F01B P00B F00R 91.22(12) . . ?
F01B P00B F00U 179.07(15) . . ?
F01B P00B F017 89.64(15) . . ?
F01B P00B F018 92.75(15) . . ?
F00N P00D F00K 90.30(10) . . ?
F00N P00D F00W 89.28(10) . . ?
F00W P00D F00K 179.58(12) . . ?
F016 P00D F00K 89.18(11) . . ?
F016 P00D F00N 90.26(13) . . ?
F016 P00D F00W 90.75(12) . . ?
F016 P00D F01C 89.93(15) . . ?
F019 P00D F00K 89.93(12) . . ?
F019 P00D F00N 90.23(13) . . ?
F019 P00D F00W 90.14(12) . . ?
F019 P00D F016 178.99(12) . . ?
F019 P00D F01C 89.58(15) . . ?
F01C P00D F00K 89.34(11) . . ?
F01C P00D F00N 179.59(15) . . ?
F01C P00D F00W 91.08(12) . . ?
C01W N5 Ru1 120.00(16) . . ?
C025 N5 Ru1 123.01(16) . . ?
C025 N5 C01W 116.7(2) . . ?
C01I N6 Ru1 122.11(16) . . ?
C01I N6 C02K 116.7(2) . . ?
C02K N6 Ru1 121.18(16) . . ?
C01K N4 Ru1 121.04(17) . . ?
C01R N4 Ru1 121.74(17) . . ?
C01R N4 C01K 116.7(2) . . ?
C2 N2 Fe2 177.08(19) . . ?
C022 N3 Ru1 119.63(15) . . ?
C022 N3 C02A 116.3(2) . . ?
C02A N3 Ru1 122.92(16) . . ?
C1 N1 Fe1 177.86(19) . . ?
C042 O01A C043 111.5(3) . . ?
N2 C2 Ru1 171.2(2) . . ?
N1 C1 Ru1 171.1(2) . . ?
Fe1 C01F H01F 122.1 . . ?
C01J C01F Fe1 71.11(13) . . ?
C01J C01F H01F 126.2 . . ?
C01N C01F Fe1 72.30(13) . . ?
C01N C01F H01F 126.2 . . ?
C01N C01F C01J 107.6(2) . . ?
C01Z C01G H01G 119.9 . . ?
C037 C01G H01G 119.9 . . ?
C037 C01G C01Z 120.2(3) . . ?
C01P C01H H01H 119.9 . . ?
C02B C01H H01H 119.9 . . ?
C02B C01H C01P 120.1(2) . . ?
N6 C01I H01I 118.5 . . ?
N6 C01I C02O 123.1(2) . . ?
C02O C01I H01I 118.5 . . ?
Fe1 C01J H01J 124.2 . . ?
C01F C01J Fe1 68.84(13) . . ?
C01F C01J H01J 126.4 . . ?
C02L C01J Fe1 72.23(14) . . ?
C02L C01J C01F 107.3(2) . . ?
C02L C01J H01J 126.4 . . ?
N4 C01K H01K 118.5 . . ?
N4 C01K C02Z 123.0(2) . . ?
C02Z C01K H01K 118.5 . . ?
C01Q C01L H01L 120.1 . . ?
C022 C01L H01L 120.1 . . ?
C022 C01L C01Q 119.9(2) . . ?
C020 C01M H01M 119.8 . . ?
C020 C01M C025 120.4(2) . . ?
C025 C01M H01M 119.8 . . ?
Fe1 C01N H01N 125.1 . . ?
C01F C01N Fe1 68.04(13) . . ?
C01F C01N H01N 125.7 . . ?
C02X C01N Fe1 72.77(13) . . ?
C02X C01N C01F 108.6(2) . . ?
C02X C01N H01N 125.7 . . ?
C01R C01O H01O 119.7 . . ?
C02V C01O H01O 119.7 . . ?
C02V C01O C01R 120.7(2) . . ?
C01H C01P P2 120.38(19) . . ?
C01H C01P C02D 119.4(2) . . ?
C02D C01P P2 120.0(2) . . ?
C01L C01Q C028 116.4(2) . . ?
C01L C01Q C03H 123.2(2) . . ?
C028 C01Q C03H 120.4(2) . . ?
N4 C01R C01O 123.0(2) . . ?
N4 C01R H01R 118.5 . . ?
C01O C01R H01R 118.5 . . ?
Fe2 C01S H01S 124.6 . . ?
C027 C01S Fe2 69.27(13) . . ?
C027 C01S H01S 125.3 . . ?
C027 C01S C02H 109.5(2) . . ?
C02H C01S Fe2 72.40(14) . . ?
C02H C01S H01S 125.3 . . ?
C029 C01T P1 118.88(18) . . ?
C029 C01T C02G 119.5(2) . . ?
C02G C01T P1 121.63(19) . . ?
C02R C01U P4 122.70(19) . . ?
C02R C01U C038 119.8(2) . . ?
C038 C01U P4 117.4(2) . . ?
P4 C01V H01A 110.4 . . ?
P4 C01V H01B 110.4 . . ?
H01A C01V H01B 108.6 . . ?
C01X C01V P4 106.50(16) . . ?
C01X C01V H01A 110.4 . . ?
C01X C01V H01B 110.4 . . ?
N5 C01W H01W 118.5 . . ?
N5 C01W C023 123.1(2) . . ?
C023 C01W H01W 118.5 . . ?
P3 C01X H01C 109.7 . . ?
P3 C01X H01D 109.7 . . ?
C01V C01X P3 109.99(16) . . ?
C01V C01X H01C 109.7 . . ?
C01V C01X H01D 109.7 . . ?
H01C C01X H01D 108.2 . . ?
C021 C01Y C03I 121.1(2) . . ?
C02O C01Y C021 116.3(2) . . ?
C02O C01Y C03I 122.6(2) . . ?
C01G C01Z P3 118.11(19) . . ?
C03A C01Z P3 122.9(2) . . ?
C03A C01Z C01G 119.0(2) . . ?
C01M C020 C023 116.5(2) . . ?
C01M C020 C03O 122.1(2) . . ?
C023 C020 C03O 121.3(2) . . ?
C01Y C021 H021 119.7 . . ?
C02K C021 C01Y 120.7(2) . . ?
C02K C021 H021 119.7 . . ?
N3 C022 C01L 123.7(2) . . ?
N3 C022 H022 118.2 . . ?
C01L C022 H022 118.2 . . ?
C01W C023 C020 120.4(2) . . ?
C01W C023 H023 119.8 . . ?
C020 C023 H023 119.8 . . ?
C02E C024 P4 121.97(19) . . ?
C02E C024 C02N 119.6(2) . . ?
C02N C024 P4 118.38(19) . . ?
N5 C025 C01M 122.9(2) . . ?
N5 C025 H025 118.5 . . ?
C01M C025 H025 118.5 . . ?
Fe2 C026 H026 125.3 . . ?
C02C C026 Fe2 68.12(13) . . ?
C02C C026 H026 125.7 . . ?
C02H C026 Fe2 72.41(14) . . ?
C02H C026 H026 125.7 . . ?
C02H C026 C02C 108.6(2) . . ?
Fe2 C027 H027 124.3 . . ?
C01S C027 Fe2 71.80(14) . . ?
C01S C027 H027 126.3 . . ?
C01S C027 C02C 107.3(2) . . ?
C02C C027 Fe2 69.19(13) . . ?
C02C C027 H027 126.3 . . ?
C01Q C028 H028 119.8 . . ?
C02A C028 C01Q 120.5(2) . . ?
C02A C028 H028 119.8 . . ?
C01T C029 H029 120.0 . . ?
C036 C029 C01T 120.0(2) . . ?
C036 C029 H029 120.0 . . ?
N3 C02A C028 123.2(2) . . ?
N3 C02A H02A 118.4 . . ?
C028 C02A H02A 118.4 . . ?
C01H C02B H02B 119.9 . . ?
C02Y C02B C01H 120.2(3) . . ?
C02Y C02B H02B 119.9 . . ?
Fe2 C02C H02C 122.5 . . ?
C026 C02C Fe2 72.30(13) . . ?
C026 C02C C027 107.7(2) . . ?
C026 C02C H02C 126.2 . . ?
C027 C02C Fe2 70.67(13) . . ?
C027 C02C H02C 126.2 . . ?
C01P C02D H02D 120.0 . . ?
C03C C02D C01P 120.0(3) . . ?
C03C C02D H02D 120.0 . . ?
C024 C02E H02E 120.1 . . ?
C024 C02E C02Q 119.7(2) . . ?
C02Q C02E H02E 120.1 . . ?
C030 C02F H02F 120.0 . . ?
C030 C02F C039 120.0(3) . . ?
C039 C02F H02F 120.0 . . ?
C01T C02G H02G 120.1 . . ?
C034 C02G C01T 119.8(2) . . ?
C034 C02G H02G 120.1 . . ?
C01S C02H Fe2 68.96(13) . . ?
C01S C02H C03G 126.0(2) . . ?
C026 C02H Fe2 69.15(13) . . ?
C026 C02H C01S 106.9(2) . . ?
C026 C02H C03G 127.1(2) . . ?
C03G C02H Fe2 127.56(18) . . ?
P1 C02I H02H 110.3 . . ?
P1 C02I H02I 110.3 . . ?
H02H C02I H02I 108.6 . . ?
C02W C02I P1 107.06(16) . . ?
C02W C02I H02H 110.3 . . ?
C02W C02I H02I 110.3 . . ?
C032 C02J P2 120.1(2) . . ?
C032 C02J C03E 118.9(2) . . ?
C03E C02J P2 120.90(19) . . ?
N6 C02K C021 122.6(2) . . ?
N6 C02K H02K 118.7 . . ?
C021 C02K H02K 118.7 . . ?
Fe1 C02L H02L 125.2 . . ?
C01J C02L Fe1 68.98(13) . . ?
C01J C02L H02L 125.2 . . ?
C01J C02L C02X 109.6(2) . . ?
C02X C02L Fe1 72.19(13) . . ?
C02X C02L H02L 125.2 . . ?
C02S C02M P3 122.54(19) . . ?
C02S C02M C039 119.6(2) . . ?
C039 C02M P3 117.87(19) . . ?
C024 C02N H02N 119.9 . . ?
C02P C02N C024 120.1(2) . . ?
C02P C02N H02N 119.9 . . ?
C01I C02O C01Y 120.6(2) . . ?
C01I C02O H02O 119.7 . . ?
C01Y C02O H02O 119.7 . . ?
C02N C02P H02P 119.9 . . ?
C02N C02P C02U 120.2(3) . . ?
C02U C02P H02P 119.9 . . ?
C02E C02Q H02Q 119.7 . . ?
C02U C02Q C02E 120.6(2) . . ?
C02U C02Q H02Q 119.7 . . ?
C01U C02R H02R 120.2 . . ?
C01U C02R C03Q 119.5(2) . . ?
C03Q C02R H02R 120.2 . . ?
C02M C02S H02S 120.1 . . ?
C033 C02S C02M 119.8(2) . . ?
C033 C02S H02S 120.1 . . ?
H02J C02T H02M 109.5 . . ?
H02J C02T H02T 109.5 . . ?
H02M C02T H02T 109.5 . . ?
C02X C02T H02J 109.5 . . ?
C02X C02T H02M 109.5 . . ?
C02X C02T H02T 109.5 . . ?
C02P C02U H02U 120.2 . . ?
C02Q C02U C02P 119.6(2) . . ?
C02Q C02U H02U 120.2 . . ?
C01O C02V C02Z 116.3(2) . . ?
C01O C02V C03R 120.5(2) . . ?
C02Z C02V C03R 123.1(3) . . ?
P2 C02W H02V 109.7 . . ?
P2 C02W H02W 109.7 . . ?
C02I C02W P2 109.90(16) . . ?
C02I C02W H02V 109.7 . . ?
C02I C02W H02W 109.7 . . ?
H02V C02W H02W 108.2 . . ?
C01N C02X Fe1 68.78(13) . . ?
C01N C02X C02L 106.9(2) . . ?
C01N C02X C02T 126.9(2) . . ?
C02L C02X Fe1 69.46(13) . . ?
C02L C02X C02T 126.2(2) . . ?
C02T C02X Fe1 126.45(17) . . ?
C02B C02Y H02Y 119.9 . . ?
C03C C02Y C02B 120.2(3) . . ?
C03C C02Y H02Y 119.9 . . ?
C01K C02Z C02V 120.2(2) . . ?
C01K C02Z H02Z 119.9 . . ?
C02V C02Z H02Z 119.9 . . ?
C02F C030 H030 119.9 . . ?
C02F C030 C033 120.2(3) . . ?
C033 C030 H030 119.9 . . ?
C03B C031 P1 119.9(2) . . ?
C03K C031 P1 121.1(2) . . ?
C03K C031 C03B 119.0(2) . . ?
C02J C032 H032 119.6 . . ?
C035 C032 C02J 120.8(3) . . ?
C035 C032 H032 119.6 . . ?
C02S C033 H033 119.9 . . ?
C030 C033 C02S 120.2(3) . . ?
C030 C033 H033 119.9 . . ?
C02G C034 H034 119.8 . . ?
C03D C034 C02G 120.5(2) . . ?
C03D C034 H034 119.8 . . ?
C032 C035 H035 120.2 . . ?
C03U C035 C032 119.5(3) . . ?
C03U C035 H035 120.2 . . ?
C029 C036 H036 119.8 . . ?
C03D C036 C029 120.4(3) . . ?
C03D C036 H036 119.8 . . ?
C01G C037 H037 120.0 . . ?
C03T C037 C01G 120.1(3) . . ?
C03T C037 H037 120.0 . . ?
C01U C038 H038 120.1 . . ?
C03X C038 C01U 119.8(3) . . ?
C03X C038 H038 120.1 . . ?
C02F C039 C02M 120.1(3) . . ?
C02F C039 H039 119.9 . . ?
C02M C039 H039 119.9 . . ?
C01Z C03A H03A 119.9 . . ?
C03N C03A C01Z 120.2(3) . . ?
C03N C03A H03A 119.9 . . ?
C031 C03B H03B 120.0 . . ?
C03P C03B C031 119.9(3) . . ?
C03P C03B H03B 120.0 . . ?
C02D C03C H03C 119.9 . . ?
C02Y C03C C02D 120.1(3) . . ?
C02Y C03C H03C 119.9 . . ?
C034 C03D C036 119.8(2) . . ?
C034 C03D H03D 120.1 . . ?
C036 C03D H03D 120.1 . . ?
C02J C03E H03E 120.1 . . ?
C03J C03E C02J 119.9(3) . . ?
C03J C03E H03E 120.1 . . ?
C03K C03F H03F 119.8 . . ?
C03S C03F H03F 119.8 . . ?
C03S C03F C03K 120.4(3) . . ?
C02H C03G H03G 109.5 . . ?
C02H C03G H03H 109.5 . . ?
C02H C03G H03I 109.5 . . ?
H03G C03G H03H 109.5 . . ?
H03G C03G H03I 109.5 . . ?
H03H C03G H03I 109.5 . . ?
C01Q C03H H03J 108.0 . . ?
C01Q C03H C03W 113.1(2) . . ?
C01Q C03H C03Y 108.8(3) . . ?
C03W C03H H03J 108.0 . . ?
C03W C03H C03Y 110.6(3) . . ?
C03Y C03H H03J 108.0 . . ?
C01Y C03I H03K 106.6 . . ?
C047 C03I C01Y 113.3(3) . . ?
C047 C03I H03K 106.6 . . ?
C049 C03I C01Y 109.1(3) . . ?
C049 C03I H03K 106.6 . . ?
C049 C03I C047 114.1(5) . . ?
C03E C03J H03L 119.7 . . ?
C03U C03J C03E 120.6(3) . . ?
C03U C03J H03L 119.7 . . ?
C031 C03K C03F 120.5(3) . . ?
C031 C03K H03M 119.8 . . ?
C03F C03K H03M 119.8 . . ?
C03Q C03L H03N 119.9 . . ?
C03Q C03L C03X 120.1(3) . . ?
C03X C03L H03N 119.9 . . ?
H03O C03M H03P 109.5 . . ?
H03O C03M H03Q 109.5 . . ?
H03P C03M H03Q 109.5 . . ?
C03O C03M H03O 109.5 . . ?
C03O C03M H03P 109.5 . . ?
C03O C03M H03Q 109.5 . . ?
C03A C03N H03R 119.9 . . ?
C03T C03N C03A 120.3(3) . . ?
C03T C03N H03R 119.9 . . ?
C020 C03O C03M 109.7(2) . . ?
C020 C03O H03S 107.8 . . ?
C020 C03O C03Z 112.5(2) . . ?
C03M C03O H03S 107.8 . . ?
C03Z C03O C03M 110.9(2) . . ?
C03Z C03O H03S 107.8 . . ?
C03B C03P H03T 119.9 . . ?
C03B C03P C03S 120.2(3) . . ?
C03S C03P H03T 119.9 . . ?
C02R C03Q H03U 119.7 . . ?
C03L C03Q C02R 120.6(3) . . ?
C03L C03Q H03U 119.7 . . ?
C02V C03R H03V 107.5 . . ?
C02V C03R C045 109.0(3) . . ?
C040 C03R C02V 111.7(3) . . ?
C040 C03R H03V 107.5 . . ?
C040 C03R C045 113.4(3) . . ?
C045 C03R H03V 107.5 . . ?
C03F C03S C03P 120.0(3) . . ?
C03F C03S H03W 120.0 . . ?
C03P C03S H03W 120.0 . . ?
C037 C03T H03X 120.0 . . ?
C03N C03T C037 120.0(3) . . ?
C03N C03T H03X 120.0 . . ?
C035 C03U H03Y 119.8 . . ?
C03J C03U C035 120.3(3) . . ?
C03J C03U H03Y 119.8 . . ?
Cl08 C03V H3 109.2 . . ?
Cl08 C03V H 109.2 . . ?
Cl0F C03V Cl08 112.04(18) . . ?
Cl0F C03V H3 109.2 . . ?
Cl0F C03V H 109.2 . . ?
H3 C03V H 107.9 . . ?
C03H C03W H03Z 109.5 . . ?
C03H C03W HA 109.5 . . ?
C03H C03W HB 109.5 . . ?
H03Z C03W HA 109.5 . . ?
H03Z C03W HB 109.5 . . ?
HA C03W HB 109.5 . . ?
C038 C03X C03L 120.2(3) . . ?
C038 C03X H03 119.9 . . ?
C03L C03X H03 119.9 . . ?
C03H C03Y H1 109.5 . . ?
C03H C03Y HC 109.5 . . ?
C03H C03Y HD 109.5 . . ?
H1 C03Y HC 109.5 . . ?
H1 C03Y HD 109.5 . . ?
HC C03Y HD 109.5 . . ?
C03O C03Z H2 109.5 . . ?
C03O C03Z HE 109.5 . . ?
C03O C03Z HF 109.5 . . ?
H2 C03Z HE 109.5 . . ?
H2 C03Z HF 109.5 . . ?
HE C03Z HF 109.5 . . ?
C03R C040 H04A 109.5 . . ?
C03R C040 H04B 109.5 . . ?
C03R C040 H04C 109.5 . . ?
H04A C040 H04B 109.5 . . ?
H04A C040 H04C 109.5 . . ?
H04B C040 H04C 109.5 . . ?
Cl0C C041 H04W 109.5 . . ?
Cl0C C041 H04X 109.5 . . ?
Cl0G C041 Cl0C 110.88(19) . . ?
Cl0G C041 H04W 109.5 . . ?
Cl0G C041 H04X 109.5 . . ?
H04W C041 H04X 108.1 . . ?
O01A C042 H04M 110.0 . . ?
O01A C042 H04N 110.0 . . ?
O01A C042 C048 108.4(3) . . ?
H04M C042 H04N 108.4 . . ?
C048 C042 H04M 110.0 . . ?
C048 C042 H04N 110.0 . . ?
O01A C043 H04O 110.1 . . ?
O01A C043 H04P 110.1 . . ?
O01A C043 C044 107.9(3) . . ?
H04O C043 H04P 108.4 . . ?
C044 C043 H04O 110.1 . . ?
C044 C043 H04P 110.1 . . ?
C043 C044 H04Q 109.5 . . ?
C043 C044 H04R 109.5 . . ?
C043 C044 H04S 109.5 . . ?
H04Q C044 H04R 109.5 . . ?
H04Q C044 H04S 109.5 . . ?
H04R C044 H04S 109.5 . . ?
C03R C045 H04D 109.5 . . ?
C03R C045 H04E 109.5 . . ?
C03R C045 H04F 109.5 . . ?
H04D C045 H04E 109.5 . . ?
H04D C045 H04F 109.5 . . ?
H04E C045 H04F 109.5 . . ?
Cl0E C046 H04Y 109.2 . . ?
Cl0E C046 HG 109.2 . . ?
Cl00 C046 Cl0E 112.2(2) . . ?
Cl00 C046 H04Y 109.2 . . ?
Cl00 C046 HG 109.2 . . ?
H04Y C046 HG 107.9 . . ?
C03I C047 H04G 109.5 . . ?
C03I C047 H04H 109.5 . . ?
C03I C047 H04I 109.5 . . ?
H04G C047 H04H 109.5 . . ?
H04G C047 H04I 109.5 . . ?
H04H C047 H04I 109.5 . . ?
C042 C048 H04T 109.5 . . ?
C042 C048 H04U 109.5 . . ?
C042 C048 H04V 109.5 . . ?
H04T C048 H04U 109.5 . . ?
H04T C048 H04V 109.5 . . ?
H04U C048 H04V 109.5 . . ?
C03I C049 H04J 109.5 . . ?
C03I C049 H04K 109.5 . . ?
C03I C049 H04L 109.5 . . ?
H04J C049 H04K 109.5 . . ?
H04J C049 H04L 109.5 . . ?
H04K C049 H04L 109.5 . . ?

loop_
_geom_bond_atom_site_label_1
_geom_bond_atom_site_label_2
_geom_bond_distance
_geom_bond_site_symmetry_2
_geom_bond_publ_flag
Ru1 N5 2.1037(19) . ?
Ru1 N6 2.1007(19) . ?
Ru1 N4 2.104(2) . ?
Ru1 N3 2.1136(19) . ?
Ru1 C2 2.024(2) . ?
Ru1 C1 2.018(2) . ?
Fe1 P1 2.2642(6) . ?
Fe1 P2 2.2611(7) . ?
Fe1 N1 1.907(2) . ?
Fe1 C01F 2.071(2) . ?
Fe1 C01J 2.101(2) . ?
Fe1 C01N 2.127(2) . ?
Fe1 C02L 2.144(2) . ?
Fe1 C02X 2.180(2) . ?
Fe2 P4 2.2578(6) . ?
Fe2 P3 2.2580(7) . ?
Fe2 N2 1.913(2) . ?
Fe2 C01S 2.130(2) . ?
Fe2 C026 2.133(2) . ?
Fe2 C027 2.097(2) . ?
Fe2 C02C 2.077(2) . ?
Fe2 C02H 2.175(2) . ?
P1 C01T 1.817(2) . ?
P1 C02I 1.827(2) . ?
P1 C031 1.818(2) . ?
P2 C01P 1.819(2) . ?
P2 C02J 1.823(2) . ?
P2 C02W 1.843(2) . ?
P4 C01U 1.814(2) . ?
P4 C01V 1.828(2) . ?
P4 C024 1.816(2) . ?
P3 C01X 1.849(2) . ?
P3 C01Z 1.822(3) . ?
P3 C02M 1.820(3) . ?
Cl08 C03V 1.763(3) . ?
P009 F00I 1.5945(17) . ?
P009 F00J 1.6077(18) . ?
P009 F00M 1.5977(18) . ?
P009 F00O 1.585(2) . ?
P009 F00S 1.602(2) . ?
P009 F015 1.590(2) . ?
P00A F00L 1.6005(18) . ?
P00A F00P 1.603(2) . ?
P00A F00T 1.5921(19) . ?
P00A F00V 1.592(2) . ?
P00A F00X 1.5999(18) . ?
P00A F00Y 1.590(2) . ?
P00B F00Q 1.5930(18) . ?
P00B F00R 1.5928(18) . ?
P00B F00U 1.606(2) . ?
P00B F017 1.5969(19) . ?
P00B F018 1.581(2) . ?
P00B F01B 1.569(2) . ?
Cl0C C041 1.770(3) . ?
P00D F00K 1.6013(18) . ?
P00D F00N 1.5916(17) . ?
P00D F00W 1.6009(19) . ?
P00D F016 1.589(2) . ?
P00D F019 1.587(2) . ?
P00D F01C 1.590(2) . ?
Cl0E C046 1.745(4) . ?
Cl0F C03V 1.745(4) . ?
Cl0G C041 1.759(3) . ?
Cl00 C046 1.732(4) . ?
N5 C01W 1.350(3) . ?
N5 C025 1.350(3) . ?
N6 C01I 1.348(3) . ?
N6 C02K 1.358(3) . ?
N4 C01K 1.344(3) . ?
N4 C01R 1.343(3) . ?
N2 C2 1.155(3) . ?
N3 C022 1.347(3) . ?
N3 C02A 1.350(3) . ?
N1 C1 1.162(3) . ?
O01A C042 1.414(4) . ?
O01A C043 1.416(4) . ?
C01F H01F 0.9500 . ?
C01F C01J 1.429(3) . ?
C01F C01N 1.425(3) . ?
C01G H01G 0.9500 . ?
C01G C01Z 1.402(4) . ?
C01G C037 1.388(4) . ?
C01H H01H 0.9500 . ?
C01H C01P 1.396(4) . ?
C01H C02B 1.389(4) . ?
C01I H01I 0.9500 . ?
C01I C02O 1.381(3) . ?
C01J H01J 0.9500 . ?
C01J C02L 1.410(4) . ?
C01K H01K 0.9500 . ?
C01K C02Z 1.380(4) . ?
C01L H01L 0.9500 . ?
C01L C01Q 1.391(3) . ?
C01L C022 1.384(3) . ?
C01M H01M 0.9500 . ?
C01M C020 1.387(3) . ?
C01M C025 1.387(3) . ?
C01N H01N 0.9500 . ?
C01N C02X 1.419(3) . ?
C01O H01O 0.9500 . ?
C01O C01R 1.379(4) . ?
C01O C02V 1.377(4) . ?
C01P C02D 1.399(4) . ?
C01Q C028 1.396(3) . ?
C01Q C03H 1.516(3) . ?
C01R H01R 0.9500 . ?
C01S H01S 0.9500 . ?
C01S C027 1.409(4) . ?
C01S C02H 1.425(4) . ?
C01T C029 1.396(4) . ?
C01T C02G 1.398(3) . ?
C01U C02R 1.383(4) . ?
C01U C038 1.403(4) . ?
C01V H01A 0.9900 . ?
C01V H01B 0.9900 . ?
C01V C01X 1.526(3) . ?
C01W H01W 0.9500 . ?
C01W C023 1.381(3) . ?
C01X H01C 0.9900 . ?
C01X H01D 0.9900 . ?
C01Y C021 1.394(4) . ?
C01Y C02O 1.387(4) . ?
C01Y C03I 1.512(4) . ?
C01Z C03A 1.396(4) . ?
C020 C023 1.391(3) . ?
C020 C03O 1.514(3) . ?
C021 H021 0.9500 . ?
C021 C02K 1.380(4) . ?
C022 H022 0.9500 . ?
C023 H023 0.9500 . ?
C024 C02E 1.391(3) . ?
C024 C02N 1.395(3) . ?
C025 H025 0.9500 . ?
C026 H026 0.9500 . ?
C026 C02C 1.426(3) . ?
C026 C02H 1.419(3) . ?
C027 H027 0.9500 . ?
C027 C02C 1.433(3) . ?
C028 H028 0.9500 . ?
C028 C02A 1.376(3) . ?
C029 H029 0.9500 . ?
C029 C036 1.388(4) . ?
C02A H02A 0.9500 . ?
C02B H02B 0.9500 . ?
C02B C02Y 1.385(4) . ?
C02C H02C 0.9500 . ?
C02D H02D 0.9500 . ?
C02D C03C 1.393(4) . ?
C02E H02E 0.9500 . ?
C02E C02Q 1.392(4) . ?
C02F H02F 0.9500 . ?
C02F C030 1.384(4) . ?
C02F C039 1.385(4) . ?
C02G H02G 0.9500 . ?
C02G C034 1.391(4) . ?
C02H C03G 1.489(4) . ?
C02I H02H 0.9900 . ?
C02I H02I 0.9900 . ?
C02I C02W 1.537(3) . ?
C02J C032 1.394(4) . ?
C02J C03E 1.400(4) . ?
C02K H02K 0.9500 . ?
C02L H02L 0.9500 . ?
C02L C02X 1.420(3) . ?
C02M C02S 1.391(4) . ?
C02M C039 1.401(4) . ?
C02N H02N 0.9500 . ?
C02N C02P 1.388(4) . ?
C02O H02O 0.9500 . ?
C02P H02P 0.9500 . ?
C02P C02U 1.389(4) . ?
C02Q H02Q 0.9500 . ?
C02Q C02U 1.383(4) . ?
C02R H02R 0.9500 . ?
C02R C03Q 1.395(4) . ?
C02S H02S 0.9500 . ?
C02S C033 1.390(4) . ?
C02T H02J 0.9800 . ?
C02T H02M 0.9800 . ?
C02T H02T 0.9800 . ?
C02T C02X 1.487(3) . ?
C02U H02U 0.9500 . ?
C02V C02Z 1.393(4) . ?
C02V C03R 1.514(4) . ?
C02W H02V 0.9900 . ?
C02W H02W 0.9900 . ?
C02Y H02Y 0.9500 . ?
C02Y C03C 1.383(4) . ?
C02Z H02Z 0.9500 . ?
C030 H030 0.9500 . ?
C030 C033 1.387(4) . ?
C031 C03B 1.409(4) . ?
C031 C03K 1.381(4) . ?
C032 H032 0.9500 . ?
C032 C035 1.389(4) . ?
C033 H033 0.9500 . ?
C034 H034 0.9500 . ?
C034 C03D 1.384(4) . ?
C035 H035 0.9500 . ?
C035 C03U 1.389(5) . ?
C036 H036 0.9500 . ?
C036 C03D 1.387(4) . ?
C037 H037 0.9500 . ?
C037 C03T 1.388(4) . ?
C038 H038 0.9500 . ?
C038 C03X 1.382(4) . ?
C039 H039 0.9500 . ?
C03A H03A 0.9500 . ?
C03A C03N 1.391(4) . ?
C03B H03B 0.9500 . ?
C03B C03P 1.385(4) . ?
C03C H03C 0.9500 . ?
C03D H03D 0.9500 . ?
C03E H03E 0.9500 . ?
C03E C03J 1.389(4) . ?
C03F H03F 0.9500 . ?
C03F C03K 1.391(4) . ?
C03F C03S 1.371(4) . ?
C03G H03G 0.9800 . ?
C03G H03H 0.9800 . ?
C03G H03I 0.9800 . ?
C03H H03J 1.0000 . ?
C03H C03W 1.517(4) . ?
C03H C03Y 1.525(5) . ?
C03I H03K 1.0000 . ?
C03I C047 1.501(5) . ?
C03I C049 1.493(5) . ?
C03J H03L 0.9500 . ?
C03J C03U 1.374(5) . ?
C03K H03M 0.9500 . ?
C03L H03N 0.9500 . ?
C03L C03Q 1.371(4) . ?
C03L C03X 1.384(5) . ?
C03M H03O 0.9800 . ?
C03M H03P 0.9800 . ?
C03M H03Q 0.9800 . ?
C03M C03O 1.531(4) . ?
C03N H03R 0.9500 . ?
C03N C03T 1.382(4) . ?
C03O H03S 1.0000 . ?
C03O C03Z 1.520(4) . ?
C03P H03T 0.9500 . ?
C03P C03S 1.386(5) . ?
C03Q H03U 0.9500 . ?
C03R H03V 1.0000 . ?
C03R C040 1.513(5) . ?
C03R C045 1.522(5) . ?
C03S H03W 0.9500 . ?
C03T H03X 0.9500 . ?
C03U H03Y 0.9500 . ?
C03V H3 0.9900 . ?
C03V H 0.9900 . ?
C03W H03Z 0.9800 . ?
C03W HA 0.9800 . ?
C03W HB 0.9800 . ?
C03X H03 0.9500 . ?
C03Y H1 0.9800 . ?
C03Y HC 0.9800 . ?
C03Y HD 0.9800 . ?
C03Z H2 0.9800 . ?
C03Z HE 0.9800 . ?
C03Z HF 0.9800 . ?
C040 H04A 0.9800 . ?
C040 H04B 0.9800 . ?
C040 H04C 0.9800 . ?
C041 H04W 0.9900 . ?
C041 H04X 0.9900 . ?
C042 H04M 0.9900 . ?
C042 H04N 0.9900 . ?
C042 C048 1.489(6) . ?
C043 H04O 0.9900 . ?
C043 H04P 0.9900 . ?
C043 C044 1.499(5) . ?
C044 H04Q 0.9800 . ?
C044 H04R 0.9800 . ?
C044 H04S 0.9800 . ?
C045 H04D 0.9800 . ?
C045 H04E 0.9800 . ?
C045 H04F 0.9800 . ?
C046 H04Y 0.9900 . ?
C046 HG 0.9900 . ?
C047 H04G 0.9800 . ?
C047 H04H 0.9800 . ?
C047 H04I 0.9800 . ?
C048 H04T 0.9800 . ?
C048 H04U 0.9800 . ?
C048 H04V 0.9800 . ?
C049 H04J 0.9800 . ?
C049 H04K 0.9800 . ?
C049 H04L 0.9800 . ?

loop_
_geom_torsion_atom_site_label_1
_geom_torsion_atom_site_label_2
_geom_torsion_atom_site_label_3
_geom_torsion_atom_site_label_4
_geom_torsion
_geom_torsion_site_symmetry_1
_geom_torsion_site_symmetry_2
_geom_torsion_site_symmetry_3
_geom_torsion_site_symmetry_4
_geom_torsion_publ_flag
Ru1 N5 C01W C023 173.38(18) . . . . ?
Ru1 N5 C025 C01M -172.97(18) . . . . ?
Ru1 N6 C01I C02O -179.42(19) . . . . ?
Ru1 N6 C02K C021 177.97(19) . . . . ?
Ru1 N4 C01K C02Z -168.0(2) . . . . ?
Ru1 N4 C01R C01O 168.4(2) . . . . ?
Ru1 N3 C022 C01L 165.66(19) . . . . ?
Ru1 N3 C02A C028 -165.30(19) . . . . ?
Fe1 P1 C01T C029 67.2(2) . . . . ?
Fe1 P1 C01T C02G -112.30(19) . . . . ?
Fe1 P1 C02I C02W -56.98(16) . . . . ?
Fe1 P1 C031 C03B 137.32(19) . . . . ?
Fe1 P1 C031 C03K -43.8(2) . . . . ?
Fe1 P2 C01P C01H -25.5(2) . . . . ?
Fe1 P2 C01P C02D 159.89(17) . . . . ?
Fe1 P2 C02J C032 97.4(2) . . . . ?
Fe1 P2 C02J C03E -79.4(2) . . . . ?
Fe1 P2 C02W C02I -12.53(19) . . . . ?
Fe1 C01F C01J C02L -62.41(17) . . . . ?
Fe1 C01F C01N C02X 61.76(16) . . . . ?
Fe1 C01J C02L C02X -61.04(17) . . . . ?
Fe1 C01N C02X C02L 59.27(16) . . . . ?
Fe1 C01N C02X C02T -120.4(2) . . . . ?
Fe1 C02L C02X C01N -58.84(16) . . . . ?
Fe1 C02L C02X C02T 120.8(2) . . . . ?
Fe2 P4 C01U C02R -17.3(3) . . . . ?
Fe2 P4 C01U C038 166.13(17) . . . . ?
Fe2 P4 C01V C01X -57.99(16) . . . . ?
Fe2 P4 C024 C02E -109.35(19) . . . . ?
Fe2 P4 C024 C02N 70.9(2) . . . . ?
Fe2 P3 C01X C01V -12.05(19) . . . . ?
Fe2 P3 C01Z C01G 86.1(2) . . . . ?
Fe2 P3 C01Z C03A -94.9(2) . . . . ?
Fe2 P3 C02M C02S -8.4(2) . . . . ?
Fe2 P3 C02M C039 172.92(18) . . . . ?
Fe2 C01S C027 C02C 60.38(16) . . . . ?
Fe2 C01S C02H C026 -58.95(16) . . . . ?
Fe2 C01S C02H C03G 121.9(2) . . . . ?
Fe2 C026 C02C C027 -62.20(16) . . . . ?
Fe2 C026 C02H C01S 58.83(16) . . . . ?
Fe2 C026 C02H C03G -122.0(3) . . . . ?
Fe2 C027 C02C C026 63.27(16) . . . . ?
P1 C01T C029 C036 -178.2(2) . . . . ?
P1 C01T C02G C034 178.26(19) . . . . ?
P1 C02I C02W P2 43.9(2) . . . . ?
P1 C031 C03B C03P 178.7(2) . . . . ?
P1 C031 C03K C03F -178.0(2) . . . . ?
P2 C01P C02D C03C 174.20(19) . . . . ?
P2 C02J C032 C035 -177.8(2) . . . . ?
P2 C02J C03E C03J 178.0(2) . . . . ?
P4 C01U C02R C03Q -175.9(2) . . . . ?
P4 C01U C038 C03X 176.4(2) . . . . ?
P4 C01V C01X P3 43.9(2) . . . . ?
P4 C024 C02E C02Q 179.04(19) . . . . ?
P4 C024 C02N C02P -178.6(2) . . . . ?
P3 C01Z C03A C03N -175.1(2) . . . . ?
P3 C02M C02S C033 179.7(2) . . . . ?
P3 C02M C039 C02F -179.8(2) . . . . ?
N5 C01W C023 C020 0.0(4) . . . . ?
N6 C01I C02O C01Y 1.7(4) . . . . ?
N4 C01K C02Z C02V -0.9(5) . . . . ?
C01F C01J C02L Fe1 60.21(16) . . . . ?
C01F C01J C02L C02X -0.8(3) . . . . ?
C01F C01N C02X Fe1 -58.81(16) . . . . ?
C01F C01N C02X C02L 0.5(3) . . . . ?
C01F C01N C02X C02T -179.2(2) . . . . ?
C01G C01Z C03A C03N 3.9(4) . . . . ?
C01G C037 C03T C03N 3.4(5) . . . . ?
C01H C01P C02D C03C -0.4(4) . . . . ?
C01H C02B C02Y C03C -0.3(4) . . . . ?
C01I N6 C02K C021 -1.5(3) . . . . ?
C01J C01F C01N Fe1 -62.74(16) . . . . ?
C01J C01F C01N C02X -1.0(3) . . . . ?
C01J C02L C02X Fe1 59.07(17) . . . . ?
C01J C02L C02X C01N 0.2(3) . . . . ?
C01J C02L C02X C02T 179.9(2) . . . . ?
C01K N4 C01R C01O -3.2(4) . . . . ?
C01L C01Q C028 C02A -1.6(4) . . . . ?
C01L C01Q C03H C03W 23.1(4) . . . . ?
C01L C01Q C03H C03Y -100.3(3) . . . . ?
C01M C020 C023 C01W 0.3(4) . . . . ?
C01M C020 C03O C03M 72.1(3) . . . . ?
C01M C020 C03O C03Z -51.9(4) . . . . ?
C01N C01F C01J Fe1 63.51(16) . . . . ?
C01N C01F C01J C02L 1.1(3) . . . . ?
C01O C02V C02Z C01K -2.4(4) . . . . ?
C01O C02V C03R C040 -133.7(3) . . . . ?
C01O C02V C03R C045 100.3(4) . . . . ?
C01P P2 C02J C032 -28.3(2) . . . . ?
C01P P2 C02J C03E 154.9(2) . . . . ?
C01P P2 C02W C02I 111.38(18) . . . . ?
C01P C01H C02B C02Y -0.6(4) . . . . ?
C01P C02D C03C C02Y -0.4(4) . . . . ?
C01Q C01L C022 N3 0.5(4) . . . . ?
C01Q C028 C02A N3 -0.4(4) . . . . ?
C01R N4 C01K C02Z 3.7(4) . . . . ?
C01R C01O C02V C02Z 2.9(4) . . . . ?
C01R C01O C02V C03R -174.9(3) . . . . ?
C01S C027 C02C Fe2 -62.06(16) . . . . ?
C01S C027 C02C C026 1.2(3) . . . . ?
C01T P1 C02I C02W -177.50(16) . . . . ?
C01T P1 C031 C03B -92.1(2) . . . . ?
C01T P1 C031 C03K 86.8(2) . . . . ?
C01T C029 C036 C03D -0.2(4) . . . . ?
C01T C02G C034 C03D 0.1(4) . . . . ?
C01U P4 C01V C01X 72.79(18) . . . . ?
C01U P4 C024 C02E 114.0(2) . . . . ?
C01U P4 C024 C02N -65.8(2) . . . . ?
C01U C02R C03Q C03L -0.2(4) . . . . ?
C01U C038 C03X C03L -0.6(5) . . . . ?
C01V P4 C01U C02R -134.1(2) . . . . ?
C01V P4 C01U C038 49.3(2) . . . . ?
C01V P4 C024 C02E 4.1(2) . . . . ?
C01V P4 C024 C02N -175.68(19) . . . . ?
C01W N5 C025 C01M 0.7(3) . . . . ?
C01X P3 C01Z C01G -150.4(2) . . . . ?
C01X P3 C01Z C03A 28.5(3) . . . . ?
C01X P3 C02M C02S -128.5(2) . . . . ?
C01X P3 C02M C039 52.8(2) . . . . ?
C01Y C021 C02K N6 1.3(4) . . . . ?
C01Z P3 C01X C01V -141.05(17) . . . . ?
C01Z P3 C02M C02S 120.5(2) . . . . ?
C01Z P3 C02M C039 -58.2(2) . . . . ?
C01Z C01G C037 C03T -2.4(4) . . . . ?
C01Z C03A C03N C03T -2.9(5) . . . . ?
C020 C01M C025 N5 -0.4(4) . . . . ?
C021 C01Y C02O C01I -1.8(4) . . . . ?
C021 C01Y C03I C047 142.9(4) . . . . ?
C021 C01Y C03I C049 -88.7(5) . . . . ?
C022 N3 C02A C028 2.4(3) . . . . ?
C022 C01L C01Q C028 1.5(4) . . . . ?
C022 C01L C01Q C03H 179.3(2) . . . . ?
C023 C020 C03O C03M -105.6(3) . . . . ?
C023 C020 C03O C03Z 130.4(3) . . . . ?
C024 P4 C01U C02R 112.8(2) . . . . ?
C024 P4 C01U C038 -63.9(2) . . . . ?
C024 P4 C01V C01X -177.60(16) . . . . ?
C024 C02E C02Q C02U -0.1(4) . . . . ?
C024 C02N C02P C02U -0.8(4) . . . . ?
C025 N5 C01W C023 -0.5(3) . . . . ?
C025 C01M C020 C023 -0.1(4) . . . . ?
C025 C01M C020 C03O -177.9(2) . . . . ?
C027 C01S C02H Fe2 59.60(17) . . . . ?
C027 C01S C02H C026 0.7(3) . . . . ?
C027 C01S C02H C03G -178.5(2) . . . . ?
C028 C01Q C03H C03W -159.2(3) . . . . ?
C028 C01Q C03H C03Y 77.4(3) . . . . ?
C029 C01T C02G C034 -1.2(4) . . . . ?
C029 C036 C03D C034 -0.9(4) . . . . ?
C02A N3 C022 C01L -2.4(3) . . . . ?
C02B C01H C01P P2 -173.7(2) . . . . ?
C02B C01H C01P C02D 0.9(4) . . . . ?
C02B C02Y C03C C02D 0.8(4) . . . . ?
C02C C026 C02H Fe2 -58.72(16) . . . . ?
C02C C026 C02H C01S 0.1(3) . . . . ?
C02C C026 C02H C03G 179.3(2) . . . . ?
C02E C024 C02N C02P 1.6(4) . . . . ?
C02E C02Q C02U C02P 0.9(4) . . . . ?
C02F C030 C033 C02S 0.9(4) . . . . ?
C02G C01T C029 C036 1.3(4) . . . . ?
C02G C034 C03D C036 0.9(4) . . . . ?
C02H C01S C027 Fe2 -61.53(17) . . . . ?
C02H C01S C027 C02C -1.2(3) . . . . ?
C02H C026 C02C Fe2 61.39(17) . . . . ?
C02H C026 C02C C027 -0.8(3) . . . . ?
C02I P1 C01T C029 -179.0(2) . . . . ?
C02I P1 C01T C02G 1.6(2) . . . . ?
C02I P1 C031 C03B 22.1(2) . . . . ?
C02I P1 C031 C03K -159.0(2) . . . . ?
C02J P2 C01P C01H 101.5(2) . . . . ?
C02J P2 C01P C02D -73.0(2) . . . . ?
C02J P2 C02W C02I -138.84(17) . . . . ?
C02J C032 C035 C03U 0.2(4) . . . . ?
C02J C03E C03J C03U -0.7(4) . . . . ?
C02K N6 C01I C02O 0.0(3) . . . . ?
C02M P3 C01X C01V 111.36(18) . . . . ?
C02M P3 C01Z C01G -40.1(2) . . . . ?
C02M P3 C01Z C03A 138.8(2) . . . . ?
C02M C02S C033 C030 0.5(4) . . . . ?
C02N C024 C02E C02Q -1.2(4) . . . . ?
C02N C02P C02U C02Q -0.4(4) . . . . ?
C02O C01Y C021 C02K 0.4(4) . . . . ?
C02O C01Y C03I C047 -39.2(5) . . . . ?
C02O C01Y C03I C049 89.1(5) . . . . ?
C02R C01U C038 C03X -0.3(4) . . . . ?
C02S C02M C039 C02F 1.4(4) . . . . ?
C02V C01O C01R N4 -0.1(4) . . . . ?
C02W P2 C01P C01H -146.5(2) . . . . ?
C02W P2 C01P C02D 38.9(2) . . . . ?
C02W P2 C02J C032 -140.5(2) . . . . ?
C02W P2 C02J C03E 42.7(2) . . . . ?
C02Z C02V C03R C040 48.7(4) . . . . ?
C02Z C02V C03R C045 -77.3(4) . . . . ?
C030 C02F C039 C02M 0.0(4) . . . . ?
C031 P1 C01T C029 -67.7(2) . . . . ?
C031 P1 C01T C02G 112.8(2) . . . . ?
C031 P1 C02I C02W 70.36(18) . . . . ?
C031 C03B C03P C03S -1.2(5) . . . . ?
C032 C02J C03E C03J 1.1(4) . . . . ?
C032 C035 C03U C03J 0.2(4) . . . . ?
C037 C01G C01Z P3 177.8(2) . . . . ?
C037 C01G C01Z C03A -1.3(4) . . . . ?
C038 C01U C02R C03Q 0.7(4) . . . . ?
C039 C02F C030 C033 -1.1(5) . . . . ?
C039 C02M C02S C033 -1.7(4) . . . . ?
C03A C03N C03T C037 -0.8(5) . . . . ?
C03B C031 C03K C03F 0.9(4) . . . . ?
C03B C03P C03S C03F 2.1(5) . . . . ?
C03E C02J C032 C035 -0.9(4) . . . . ?
C03E C03J C03U C035 0.0(4) . . . . ?
C03H C01Q C028 C02A -179.4(2) . . . . ?
C03I C01Y C021 C02K 178.4(2) . . . . ?
C03I C01Y C02O C01I -179.8(2) . . . . ?
C03K C031 C03B C03P -0.3(4) . . . . ?
C03K C03F C03S C03P -1.5(5) . . . . ?
C03O C020 C023 C01W 178.1(2) . . . . ?
C03Q C03L C03X C038 1.0(5) . . . . ?
C03R C02V C02Z C01K 175.3(3) . . . . ?
C03S C03F C03K C031 0.0(5) . . . . ?
C03X C03L C03Q C02R -0.6(5) . . . . ?
C042 O01A C043 C044 179.9(3) . . . . ?
C043 O01A C042 C048 177.9(4) . . . . ?
